data_4108625
loop_
_publ_author_name
'Shigeru Yamaguchi'
'Taisuke Katoh'
'Hiroshi Shinokubo'
'Atsuhiro Osuka'

_publ_section_title
;
 Pt(II)- and Pt(IV)-Bridged Cofacial Diporphyrins via Carbon-Transition
 Metal \s-Bonds
;
_journal_name_full 'Journal of the American Chemical Society'
_journal_page_first 14440
_journal_page_last 14441
_journal_paper_doi 10.1021/ja8066385
_journal_volume 130
_journal_year 2008
_chemical_formula_sum 'C158 H167 Cl6 N10 Ni2 Pt'
_chemical_formula_weight 2731.23
_chemical_name_systematic
; 
 ? 
;
_space_group_IT_number 19
_symmetry_cell_setting orthorhombic
_symmetry_Int_Tables_number 19
_symmetry_space_group_name_Hall 'P 2ac 2ab'
_symmetry_space_group_name_H-M 'P 21 21 21'
_atom_sites_solution_hydrogens geom
_atom_sites_solution_primary direct
_atom_sites_solution_secondary difmap
_audit_creation_method SHELXL-97
_cell_angle_alpha 90.00
_cell_angle_beta 90.00
_cell_angle_gamma 90.00
_cell_formula_units_Z 4
_cell_length_a 13.5747(15)
_cell_length_b 30.560(3)
_cell_length_c 33.710(4)
_cell_measurement_reflns_used 9231
_cell_measurement_temperature 90(2)
_cell_measurement_theta_max 28.07
_cell_measurement_theta_min 2.25
_cell_volume 13984(3)
_computing_cell_refinement 'Bruker SMART'
_computing_data_collection 'Bruker SMART'
_computing_data_reduction 'Bruker SAINT'
_computing_molecular_graphics 'Bruker SHELXTL'
_computing_publication_material 'Bruker SHELXTL'
_computing_structure_refinement 'SHELXL-97 (Sheldrick, 1997)'
_computing_structure_solution 'SHELXS-97 (Sheldrick, 1990)'
_diffrn_ambient_temperature 90(2)
_diffrn_detector_area_resol_mean 8.366
_diffrn_measured_fraction_theta_full 0.945
_diffrn_measured_fraction_theta_max 0.945
_diffrn_measurement_device_type 'CCD area detector'
_diffrn_measurement_method 'phi and omega scans'
_diffrn_radiation_monochromator graphite
_diffrn_radiation_source 'fine-focus sealed tube'
_diffrn_radiation_type MoK\a
_diffrn_radiation_wavelength 0.71073
_diffrn_reflns_av_R_equivalents 0.0358
_diffrn_reflns_av_sigmaI/netI 0.0694
_diffrn_reflns_limit_h_max 13
_diffrn_reflns_limit_h_min -18
_diffrn_reflns_limit_k_max 34
_diffrn_reflns_limit_k_min -40
_diffrn_reflns_limit_l_max 44
_diffrn_reflns_limit_l_min -44
_diffrn_reflns_number 84254
_diffrn_reflns_theta_full 28.28
_diffrn_reflns_theta_max 28.28
_diffrn_reflns_theta_min 0.90
_exptl_absorpt_coefficient_mu 1.434
_exptl_absorpt_correction_T_max 0.8699
_exptl_absorpt_correction_T_min 0.6338
_exptl_absorpt_correction_type empirical
_exptl_crystal_colour violet
_exptl_crystal_density_diffrn 1.297
_exptl_crystal_description prism
_exptl_crystal_F_000 5684
_exptl_crystal_size_max 0.35
_exptl_crystal_size_mid 0.30
_exptl_crystal_size_min 0.10
_refine_diff_density_max 1.324
_refine_diff_density_min -1.005
_refine_diff_density_rms 0.126
_refine_ls_abs_structure_details 'Flack H D (1983), Acta Cryst. A39, 876-881'
_refine_ls_abs_structure_Flack 0.004(3)
_refine_ls_extinction_method none
_refine_ls_goodness_of_fit_ref 1.009
_refine_ls_hydrogen_treatment constr
_refine_ls_matrix_type full
_refine_ls_number_parameters 1638
_refine_ls_number_reflns 31620
_refine_ls_number_restraints 86
_refine_ls_restrained_S_all 1.009
_refine_ls_R_factor_all 0.0429
_refine_ls_R_factor_gt 0.0356
_refine_ls_shift/su_max 0.002
_refine_ls_shift/su_mean 0.000
_refine_ls_structure_factor_coef Fsqd
_refine_ls_weighting_details 'calc w=1/[\s^2^(Fo^2^)+(0.0455P)^2^+0.0000P] where P=(Fo^2^+2Fc^2^)/3'
_refine_ls_weighting_scheme calc
_refine_ls_wR_factor_gt 0.0846
_refine_ls_wR_factor_ref 0.0917
_reflns_number_gt 27965
_reflns_number_total 31620
_reflns_threshold_expression >2sigma(I)
_cod_data_source_file ja8066385_si_003.cif
_cod_data_source_block 71217yama
_cod_database_code 4108625

loop_
_symmetry_equiv_pos_as_xyz
'x, y, z'
'-x+1/2, -y, z+1/2'
'-x, y+1/2, -z+1/2'
'x+1/2, -y+1/2, -z'

loop_
_atom_site_label
_atom_site_type_symbol
_atom_site_fract_x
_atom_site_fract_y
_atom_site_fract_z
_atom_site_U_iso_or_equiv
_atom_site_adp_type
_atom_site_occupancy
_atom_site_symmetry_multiplicity
_atom_site_calc_flag
_atom_site_refinement_flags
_atom_site_disorder_assembly
_atom_site_disorder_group
C1A C 0.1380(3) 0.65796(11) 0.88762(10) 0.0138(8) Uani 1 1 d . . .
C2A C 0.1677(3) 0.69268(12) 0.91371(11) 0.0151(8) Uani 1 1 d . . .
C3A C 0.2443(3) 0.71376(13) 0.89538(11) 0.0186(8) Uani 1 1 d . . .
H3A H 0.2815 0.7374 0.9060 0.022 Uiso 1 1 calc R . .
C4A C 0.2579(3) 0.69395(12) 0.85783(11) 0.0150(8) Uani 1 1 d . . .
C5A C 0.3171(3) 0.71074(12) 0.82760(11) 0.0153(8) Uani 1 1 d . . .
C6A C 0.3184(3) 0.69152(12) 0.79013(11) 0.0165(8) Uani 1 1 d . . .
C7A C 0.3605(3) 0.71082(13) 0.75515(11) 0.0186(8) Uani 1 1 d . . .
H7A H 0.3920 0.7385 0.7535 0.022 Uiso 1 1 calc R . .
C8A C 0.3472(3) 0.68240(13) 0.72532(12) 0.0193(8) Uani 1 1 d . . .
H8A H 0.3659 0.6868 0.6985 0.023 Uiso 1 1 calc R . .
C9A C 0.2993(3) 0.64400(13) 0.74115(10) 0.0157(8) Uani 1 1 d . . .
C10A C 0.2929(3) 0.60443(12) 0.72170(11) 0.0171(8) Uani 1 1 d . . .
C11A C 0.2689(3) 0.56609(13) 0.74214(11) 0.0178(8) Uani 1 1 d . . .
C12A C 0.2847(3) 0.52263(13) 0.72719(12) 0.0233(9) Uani 1 1 d . . .
H12A H 0.3043 0.5149 0.7010 0.028 Uiso 1 1 calc R . .
C13A C 0.2667(3) 0.49514(14) 0.75719(12) 0.0225(9) Uani 1 1 d . . .
H13A H 0.2750 0.4643 0.7567 0.027 Uiso 1 1 calc R . .
C14A C 0.2323(3) 0.52064(12) 0.79052(11) 0.0173(8) Uani 1 1 d . . .
C15A C 0.1918(3) 0.50374(12) 0.82487(11) 0.0162(8) Uani 1 1 d . . .
C16A C 0.1376(3) 0.52999(12) 0.85028(11) 0.0165(8) Uani 1 1 d . . .
C17A C 0.0669(3) 0.51319(12) 0.87811(11) 0.0172(8) Uani 1 1 d . . .
H17A H 0.0552 0.4833 0.8842 0.021 Uiso 1 1 calc R . .
C18A C 0.0201(3) 0.54826(11) 0.89412(11) 0.0152(8) Uani 1 1 d . . .
H18A H -0.0341 0.5475 0.9119 0.018 Uiso 1 1 calc R . .
C19A C 0.0673(3) 0.58641(12) 0.87923(11) 0.0146(8) Uani 1 1 d . . .
C20A C 0.0640(3) 0.62778(12) 0.89628(10) 0.0134(8) Uani 1 1 d . . .
C21A C 0.3810(3) 0.74907(12) 0.83635(11) 0.0146(8) Uani 1 1 d . . .
C22A C 0.4826(3) 0.74479(13) 0.83297(11) 0.0182(8) Uani 1 1 d . . .
H22A H 0.5093 0.7189 0.8217 0.022 Uiso 1 1 calc R . .
C23A C 0.5459(3) 0.77779(13) 0.84587(11) 0.0206(8) Uani 1 1 d . . .
C24A C 0.5043(3) 0.81508(14) 0.86208(12) 0.0200(9) Uani 1 1 d . . .
H24A H 0.5468 0.8376 0.8712 0.024 Uiso 1 1 calc R . .
C25A C 0.4035(3) 0.82101(13) 0.86554(11) 0.0159(8) Uani 1 1 d . . .
C26A C 0.3418(3) 0.78815(12) 0.85113(11) 0.0150(8) Uani 1 1 d . . .
H26A H 0.2724 0.7923 0.8514 0.018 Uiso 1 1 calc R . .
C27A C 0.6575(3) 0.77067(16) 0.84339(14) 0.0306(11) Uani 1 1 d . . .
C28A C 0.7159(4) 0.8107(2) 0.85665(19) 0.0555(17) Uani 1 1 d . . .
H28A H 0.7056 0.8346 0.8377 0.083 Uiso 1 1 calc R . .
H28B H 0.7861 0.8033 0.8577 0.083 Uiso 1 1 calc R . .
H28C H 0.6935 0.8198 0.8830 0.083 Uiso 1 1 calc R . .
C29A C 0.6886(4) 0.75751(19) 0.80114(15) 0.0429(13) Uani 1 1 d . . .
H29A H 0.6557 0.7301 0.7938 0.064 Uiso 1 1 calc R . .
H29B H 0.7601 0.7534 0.8003 0.064 Uiso 1 1 calc R . .
H29C H 0.6696 0.7806 0.7825 0.064 Uiso 1 1 calc R . .
C30A C 0.6854(4) 0.73219(19) 0.87058(15) 0.0436(14) Uani 1 1 d . . .
H30A H 0.6638 0.7385 0.8977 0.065 Uiso 1 1 calc R . .
H30B H 0.7570 0.7281 0.8702 0.065 Uiso 1 1 calc R . .
H30C H 0.6532 0.7055 0.8611 0.065 Uiso 1 1 calc R . .
C31A C 0.3573(3) 0.86022(12) 0.88715(11) 0.0183(8) Uani 1 1 d . . .
C32A C 0.4343(3) 0.89143(13) 0.90377(13) 0.0252(10) Uani 1 1 d . . .
H32A H 0.4720 0.8766 0.9246 0.038 Uiso 1 1 calc R . .
H32B H 0.4015 0.9172 0.9149 0.038 Uiso 1 1 calc R . .
H32C H 0.4790 0.9005 0.8825 0.038 Uiso 1 1 calc R . .
C33A C 0.2963(3) 0.84334(14) 0.92195(12) 0.0253(9) Uani 1 1 d . . .
H33A H 0.3381 0.8256 0.9394 0.038 Uiso 1 1 calc R . .
H33B H 0.2419 0.8254 0.9119 0.038 Uiso 1 1 calc R . .
H33C H 0.2697 0.8682 0.9369 0.038 Uiso 1 1 calc R . .
C34A C 0.2891(3) 0.88561(14) 0.85887(12) 0.0257(10) Uani 1 1 d . . .
H34A H 0.2609 0.9108 0.8728 0.039 Uiso 1 1 calc R . .
H34B H 0.2359 0.8664 0.8498 0.039 Uiso 1 1 calc R . .
H34C H 0.3271 0.8958 0.8359 0.039 Uiso 1 1 calc R . .
C35A C 0.3277(3) 0.60184(13) 0.67997(11) 0.0193(8) Uani 1 1 d . . .
C36A C 0.4171(3) 0.58053(13) 0.67105(12) 0.0217(9) Uani 1 1 d . . .
H36A H 0.4535 0.5670 0.6918 0.026 Uiso 1 1 calc R . .
C37A C 0.4529(4) 0.57903(13) 0.63233(11) 0.0241(9) Uani 1 1 d . . .
C38A C 0.4001(3) 0.60037(14) 0.60290(13) 0.0270(10) Uani 1 1 d . . .
H38A H 0.4248 0.6000 0.5765 0.032 Uiso 1 1 calc R . .
C39A C 0.3112(3) 0.62251(14) 0.61063(12) 0.0227(9) Uani 1 1 d . . .
C40A C 0.2764(3) 0.62172(13) 0.64964(11) 0.0194(9) Uani 1 1 d . . .
H40A H 0.2152 0.6354 0.6554 0.023 Uiso 1 1 calc R . .
C41A C 0.5530(4) 0.55759(15) 0.62347(12) 0.0298(10) Uani 1 1 d . . .
C42A C 0.6329(4) 0.59226(19) 0.62889(18) 0.0509(15) Uani 1 1 d . . .
H42A H 0.6332 0.6022 0.6565 0.076 Uiso 1 1 calc R . .
H42B H 0.6194 0.6171 0.6113 0.076 Uiso 1 1 calc R . .
H42C H 0.6972 0.5797 0.6223 0.076 Uiso 1 1 calc R . .
C43A C 0.5572(4) 0.5400(2) 0.58072(13) 0.0511(15) Uani 1 1 d . . .
H43A H 0.6201 0.5250 0.5765 0.077 Uiso 1 1 calc R . .
H43B H 0.5513 0.5644 0.5620 0.077 Uiso 1 1 calc R . .
H43C H 0.5029 0.5194 0.5765 0.077 Uiso 1 1 calc R . .
C44A C 0.5739(4) 0.51926(17) 0.65151(14) 0.0388(12) Uani 1 1 d . . .
H44A H 0.5195 0.4983 0.6502 0.058 Uiso 1 1 calc R . .
H44B H 0.5805 0.5302 0.6787 0.058 Uiso 1 1 calc R . .
H44C H 0.6353 0.5048 0.6435 0.058 Uiso 1 1 calc R . .
C45A C 0.2540(3) 0.64737(18) 0.57838(12) 0.0315(10) Uani 1 1 d . . .
C46A C 0.1535(4) 0.62451(16) 0.57185(15) 0.0388(12) Uani 1 1 d . . .
H46A H 0.1645 0.5940 0.5641 0.058 Uiso 1 1 calc R . .
H46B H 0.1171 0.6397 0.5508 0.058 Uiso 1 1 calc R . .
H46C H 0.1153 0.6254 0.5965 0.058 Uiso 1 1 calc R . .
C47A C 0.3076(4) 0.6479(2) 0.53881(13) 0.0450(13) Uani 1 1 d . . .
H47A H 0.3730 0.6610 0.5423 0.068 Uiso 1 1 calc R . .
H47B H 0.2698 0.6653 0.5197 0.068 Uiso 1 1 calc R . .
H47C H 0.3146 0.6179 0.5290 0.068 Uiso 1 1 calc R . .
C48A C 0.2362(4) 0.69507(15) 0.59185(14) 0.0370(12) Uani 1 1 d . . .
H48A H 0.1937 0.6952 0.6154 0.055 Uiso 1 1 calc R . .
H48B H 0.2043 0.7114 0.5704 0.055 Uiso 1 1 calc R . .
H48C H 0.2994 0.7088 0.5983 0.055 Uiso 1 1 calc R . .
C49A C 0.2069(3) 0.45689(12) 0.83681(11) 0.0188(8) Uani 1 1 d . . .
C50A C 0.2612(3) 0.44872(13) 0.87081(12) 0.0217(9) Uani 1 1 d . . .
H50A H 0.2878 0.4726 0.8853 0.026 Uiso 1 1 calc R . .
C51A C 0.2779(3) 0.40583(13) 0.88437(12) 0.0208(9) Uani 1 1 d . . .
C52A C 0.2381(3) 0.37249(13) 0.86255(12) 0.0236(9) Uani 1 1 d . . .
H52A H 0.2472 0.3434 0.8718 0.028 Uiso 1 1 calc R . .
C53A C 0.1850(3) 0.37865(12) 0.82766(12) 0.0190(8) Uani 1 1 d . . .
C54A C 0.1682(3) 0.42177(12) 0.81518(12) 0.0174(8) Uani 1 1 d . . .
H54A H 0.1304 0.4272 0.7920 0.021 Uiso 1 1 calc R . .
C55A C 0.3423(4) 0.39874(14) 0.92121(12) 0.0270(10) Uani 1 1 d . . .
C56A C 0.3085(4) 0.42751(16) 0.95610(13) 0.0380(12) Uani 1 1 d . . .
H56A H 0.3493 0.4213 0.9794 0.057 Uiso 1 1 calc R . .
H56B H 0.2394 0.4212 0.9622 0.057 Uiso 1 1 calc R . .
H56C H 0.3153 0.4584 0.9489 0.057 Uiso 1 1 calc R . .
C57A C 0.4486(4) 0.41107(17) 0.91119(13) 0.0381(11) Uani 1 1 d . . .
H57A H 0.4515 0.4420 0.9035 0.057 Uiso 1 1 calc R . .
H57B H 0.4719 0.3929 0.8892 0.057 Uiso 1 1 calc R . .
H57C H 0.4904 0.4062 0.9345 0.057 Uiso 1 1 calc R . .
C58A C 0.3409(4) 0.35119(15) 0.93493(14) 0.0388(11) Uani 1 1 d . . .
H58A H 0.3799 0.3483 0.9592 0.058 Uiso 1 1 calc R . .
H58B H 0.3690 0.3325 0.9142 0.058 Uiso 1 1 calc R . .
H58C H 0.2728 0.3422 0.9402 0.058 Uiso 1 1 calc R . .
C59A C 0.1431(3) 0.33948(12) 0.80493(13) 0.0263(10) Uani 1 1 d . . .
C60A C 0.1074(4) 0.35249(17) 0.76310(15) 0.0441(13) Uani 1 1 d . . .
H60A H 0.0750 0.3274 0.7506 0.066 Uiso 1 1 calc R . .
H60B H 0.1639 0.3616 0.7470 0.066 Uiso 1 1 calc R . .
H60C H 0.0606 0.3768 0.7652 0.066 Uiso 1 1 calc R . .
C61A C 0.0570(4) 0.32009(14) 0.82928(16) 0.0396(12) Uani 1 1 d . . .
H61A H 0.0047 0.3420 0.8319 0.059 Uiso 1 1 calc R . .
H61B H 0.0807 0.3118 0.8557 0.059 Uiso 1 1 calc R . .
H61C H 0.0310 0.2942 0.8157 0.059 Uiso 1 1 calc R . .
C62A C 0.2219(4) 0.30356(14) 0.80045(15) 0.0332(11) Uani 1 1 d . . .
H62A H 0.1962 0.2800 0.7837 0.050 Uiso 1 1 calc R . .
H62B H 0.2388 0.2919 0.8267 0.050 Uiso 1 1 calc R . .
H62C H 0.2810 0.3160 0.7881 0.050 Uiso 1 1 calc R . .
C63A C 0.1358(3) 0.69930(12) 0.95451(11) 0.0175(8) Uani 1 1 d . . .
C64A C 0.1940(4) 0.72439(14) 0.98065(12) 0.0284(10) Uani 1 1 d . . .
H64A H 0.2518 0.7383 0.9710 0.034 Uiso 1 1 calc R . .
C65A C 0.1687(4) 0.72896(15) 1.01940(12) 0.0341(12) Uani 1 1 d . . .
H65A H 0.2084 0.7457 1.0370 0.041 Uiso 1 1 calc R . .
C66A C 0.0826(3) 0.70834(14) 1.03278(12) 0.0258(10) Uani 1 1 d . . .
H66A H 0.0631 0.7105 1.0598 0.031 Uiso 1 1 calc R . .
C67A C 0.0274(3) 0.68513(12) 1.00638(11) 0.0192(9) Uani 1 1 d . . .
H67A H -0.0306 0.6710 1.0156 0.023 Uiso 1 1 calc R . .
C1B C -0.0603(3) 0.68870(11) 0.85288(10) 0.0151(8) Uani 1 1 d . . .
C2B C -0.1110(3) 0.65108(13) 0.83885(10) 0.0157(7) Uani 1 1 d . . .
C3B C -0.1051(3) 0.65164(13) 0.79863(11) 0.0197(8) Uani 1 1 d . . .
H3B H -0.1343 0.6311 0.7810 0.024 Uiso 1 1 calc R . .
C4B C -0.0476(3) 0.68838(11) 0.78773(10) 0.0180(8) Uani 1 1 d . . .
C5B C -0.0068(3) 0.69549(12) 0.75063(11) 0.0193(8) Uani 1 1 d . . .
C6B C 0.0599(3) 0.72921(12) 0.74410(10) 0.0174(8) Uani 1 1 d . . .
C7B C 0.1225(3) 0.73368(13) 0.70995(11) 0.0220(9) Uani 1 1 d . . .
H7B H 0.1259 0.7142 0.6880 0.026 Uiso 1 1 calc R . .
C8B C 0.1752(3) 0.77043(13) 0.71478(12) 0.0220(9) Uani 1 1 d . . .
H8B H 0.2249 0.7814 0.6976 0.026 Uiso 1 1 calc R . .
C9B C 0.1417(3) 0.78989(13) 0.75095(11) 0.0186(8) Uani 1 1 d . . .
C10B C 0.1605(3) 0.83386(12) 0.76102(11) 0.0159(8) Uani 1 1 d . . .
C11B C 0.1084(3) 0.85372(13) 0.79158(10) 0.0167(8) Uani 1 1 d . . .
C12B C 0.1016(3) 0.90021(12) 0.79753(12) 0.0201(9) Uani 1 1 d . . .
H12B H 0.1315 0.9221 0.7816 0.024 Uiso 1 1 calc R . .
C13B C 0.0456(3) 0.90706(12) 0.82968(11) 0.0201(8) Uani 1 1 d . . .
H13B H 0.0265 0.9346 0.8403 0.024 Uiso 1 1 calc R . .
C14B C 0.0199(3) 0.86453(12) 0.84485(12) 0.0176(8) Uani 1 1 d . . .
C15B C -0.0206(3) 0.85772(12) 0.88217(11) 0.0183(8) Uani 1 1 d . . .
C16B C -0.0334(3) 0.81570(12) 0.89740(11) 0.0168(8) Uani 1 1 d . . .
C17B C -0.0574(3) 0.80670(12) 0.93732(11) 0.0217(8) Uani 1 1 d . . .
H17B H -0.0708 0.8278 0.9573 0.026 Uiso 1 1 calc R . .
C18B C -0.0580(3) 0.76274(11) 0.94202(10) 0.0191(8) Uani 1 1 d . . .
H18B H -0.0684 0.7472 0.9661 0.023 Uiso 1 1 calc R . .
C19B C -0.0397(3) 0.74417(11) 0.90341(10) 0.0156(8) Uani 1 1 d . . .
C20B C -0.0518(3) 0.70067(11) 0.89290(10) 0.0132(7) Uani 1 1 d . . .
C21B C -0.0300(3) 0.66620(12) 0.71624(11) 0.0206(9) Uani 1 1 d . . .
C22B C -0.0654(3) 0.68407(12) 0.68119(11) 0.0218(9) Uani 1 1 d . . .
H22B H -0.0750 0.7148 0.6797 0.026 Uiso 1 1 calc R . .
C23B C -0.0873(3) 0.65847(13) 0.64797(11) 0.0214(9) Uani 1 1 d . . .
C24B C -0.0723(3) 0.61332(13) 0.65171(12) 0.0209(9) Uani 1 1 d . . .
H24B H -0.0867 0.5951 0.6296 0.025 Uiso 1 1 calc R . .
C25B C -0.0374(3) 0.59385(11) 0.68621(11) 0.0202(8) Uani 1 1 d . . .
C26B C -0.0150(3) 0.62091(13) 0.71855(12) 0.0224(9) Uani 1 1 d . . .
H26B H 0.0105 0.6084 0.7422 0.027 Uiso 1 1 calc R . .
C27B C -0.1238(3) 0.68069(14) 0.60973(12) 0.0245(9) Uani 1 1 d . . .
C28B C -0.1384(4) 0.64788(15) 0.57590(11) 0.0304(10) Uani 1 1 d . . .
H28D H -0.0774 0.6313 0.5718 0.046 Uiso 1 1 calc R . .
H28E H -0.1552 0.6636 0.5515 0.046 Uiso 1 1 calc R . .
H28F H -0.1919 0.6277 0.5827 0.046 Uiso 1 1 calc R . .
C29B C -0.0520(4) 0.71539(13) 0.59630(12) 0.0293(10) Uani 1 1 d . . .
H29D H -0.0449 0.7375 0.6171 0.044 Uiso 1 1 calc R . .
H29E H -0.0767 0.7293 0.5720 0.044 Uiso 1 1 calc R . .
H29F H 0.0121 0.7019 0.5910 0.044 Uiso 1 1 calc R . .
C30B C -0.2246(4) 0.70246(16) 0.61839(15) 0.0375(12) Uani 1 1 d . . .
H30D H -0.2721 0.6800 0.6265 0.056 Uiso 1 1 calc R . .
H30E H -0.2485 0.7171 0.5944 0.056 Uiso 1 1 calc R . .
H30F H -0.2170 0.7240 0.6397 0.056 Uiso 1 1 calc R . .
C31B C -0.0266(3) 0.54394(12) 0.68772(12) 0.0235(9) Uani 1 1 d . . .
C32B C -0.1228(3) 0.52271(13) 0.67552(14) 0.0275(10) Uani 1 1 d . . .
H32D H -0.1156 0.4908 0.6762 0.041 Uiso 1 1 calc R . .
H32E H -0.1401 0.5320 0.6486 0.041 Uiso 1 1 calc R . .
H32F H -0.1751 0.5316 0.6939 0.041 Uiso 1 1 calc R . .
C33B C 0.0010(4) 0.52771(13) 0.72968(13) 0.0303(10) Uani 1 1 d . . .
H33D H 0.0638 0.5408 0.7377 0.045 Uiso 1 1 calc R . .
H33E H 0.0071 0.4958 0.7295 0.045 Uiso 1 1 calc R . .
H33F H -0.0505 0.5363 0.7485 0.045 Uiso 1 1 calc R . .
C34B C 0.0562(4) 0.53125(13) 0.65892(13) 0.0275(10) Uani 1 1 d . . .
H34D H 0.1164 0.5472 0.6659 0.041 Uiso 1 1 calc R . .
H34E H 0.0367 0.5388 0.6318 0.041 Uiso 1 1 calc R . .
H34F H 0.0683 0.4997 0.6607 0.041 Uiso 1 1 calc R . .
C35B C 0.2292(3) 0.86092(12) 0.73758(11) 0.0184(9) Uani 1 1 d . . .
C36B C 0.1956(3) 0.88465(14) 0.70518(12) 0.0252(9) Uani 1 1 d . . .
H36B H 0.1285 0.8823 0.6974 0.030 Uiso 1 1 calc R . .
C37B C 0.2583(3) 0.91180(15) 0.68399(13) 0.0287(10) Uani 1 1 d . . .
C38B C 0.3565(3) 0.91326(15) 0.69552(13) 0.0284(10) Uani 1 1 d . . .
H38B H 0.4004 0.9315 0.6811 0.034 Uiso 1 1 calc R . .
C39B C 0.3928(3) 0.88936(15) 0.72700(13) 0.0266(10) Uani 1 1 d . . .
C40B C 0.3266(3) 0.86293(13) 0.74821(12) 0.0195(9) Uani 1 1 d . . .
H40B H 0.3496 0.8463 0.7701 0.023 Uiso 1 1 calc R . .
C41B C 0.2167(4) 0.94122(16) 0.65054(14) 0.0339(11) Uani 1 1 d . . .
C42B C 0.1317(4) 0.9186(2) 0.62875(16) 0.0516(16) Uani 1 1 d . . .
H42D H 0.0815 0.9096 0.6480 0.077 Uiso 1 1 calc R . .
H42E H 0.1567 0.8928 0.6147 0.077 Uiso 1 1 calc R . .
H42F H 0.1025 0.9389 0.6096 0.077 Uiso 1 1 calc R . .
C43B C 0.2977(4) 0.95170(19) 0.61957(15) 0.0458(14) Uani 1 1 d . . .
H43D H 0.3300 0.9245 0.6113 0.069 Uiso 1 1 calc R . .
H43E H 0.3466 0.9714 0.6314 0.069 Uiso 1 1 calc R . .
H43F H 0.2678 0.9659 0.5964 0.069 Uiso 1 1 calc R . .
C44B C 0.1777(4) 0.98353(17) 0.66906(17) 0.0473(14) Uani 1 1 d . . .
H44D H 0.1489 1.0020 0.6483 0.071 Uiso 1 1 calc R . .
H44E H 0.2319 0.9992 0.6819 0.071 Uiso 1 1 calc R . .
H44F H 0.1271 0.9765 0.6888 0.071 Uiso 1 1 calc R . .
C45B C 0.5014(4) 0.89226(18) 0.73998(13) 0.0327(11) Uani 1 1 d . . .
C46B C 0.5092(4) 0.9260(2) 0.77407(15) 0.0586(18) Uani 1 1 d . . .
H46D H 0.5781 0.9285 0.7825 0.088 Uiso 1 1 calc R . .
H46E H 0.4689 0.9163 0.7965 0.088 Uiso 1 1 calc R . .
H46F H 0.4856 0.9545 0.7648 0.088 Uiso 1 1 calc R . .
C47B C 0.5680(4) 0.9069(2) 0.70594(14) 0.0445(14) Uani 1 1 d . . .
H47D H 0.5596 0.8870 0.6833 0.067 Uiso 1 1 calc R . .
H47E H 0.6369 0.9062 0.7147 0.067 Uiso 1 1 calc R . .
H47F H 0.5504 0.9367 0.6980 0.067 Uiso 1 1 calc R . .
C48B C 0.5378(4) 0.8480(2) 0.7552(2) 0.0663(18) Uani 1 1 d . . .
H48D H 0.5336 0.8264 0.7338 0.099 Uiso 1 1 calc R . .
H48E H 0.4968 0.8386 0.7775 0.099 Uiso 1 1 calc R . .
H48F H 0.6064 0.8508 0.7639 0.099 Uiso 1 1 calc R . .
C49B C -0.0442(3) 0.89656(11) 0.90743(11) 0.0184(8) Uani 1 1 d . . .
C50B C -0.1404(3) 0.91160(14) 0.90931(14) 0.0295(10) Uani 1 1 d . . .
H50B H -0.1910 0.8960 0.8959 0.035 Uiso 1 1 calc R . .
C51B C -0.1643(3) 0.94950(13) 0.93064(15) 0.0273(9) Uani 1 1 d . . .
C52B C -0.0893(3) 0.96981(14) 0.95107(13) 0.0273(10) Uani 1 1 d . . .
H52B H -0.1054 0.9944 0.9670 0.033 Uiso 1 1 calc R . .
C53B C 0.0097(3) 0.95633(12) 0.94978(12) 0.0183(8) Uani 1 1 d . . .
C54B C 0.0302(3) 0.91879(12) 0.92739(11) 0.0200(8) Uani 1 1 d . . .
H54B H 0.0960 0.9083 0.9258 0.024 Uiso 1 1 calc R . .
C55B C -0.2714(3) 0.96583(15) 0.93052(15) 0.0327(10) Uani 1 1 d . . .
C56B C -0.3392(3) 0.92847(16) 0.94285(17) 0.0413(13) Uani 1 1 d . . .
H56D H -0.3370 0.9053 0.9228 0.062 Uiso 1 1 calc R . .
H56E H -0.4068 0.9394 0.9453 0.062 Uiso 1 1 calc R . .
H56F H -0.3175 0.9167 0.9684 0.062 Uiso 1 1 calc R . .
C57B C -0.2980(4) 0.9819(2) 0.88862(15) 0.0511(15) Uani 1 1 d . . .
H57D H -0.2849 0.9586 0.8694 0.077 Uiso 1 1 calc R . .
H57E H -0.2581 1.0076 0.8821 0.077 Uiso 1 1 calc R . .
H57F H -0.3680 0.9897 0.8877 0.077 Uiso 1 1 calc R . .
C58B C -0.2865(4) 1.00296(16) 0.95982(14) 0.0349(11) Uani 1 1 d . . .
H58D H -0.3562 1.0114 0.9601 0.052 Uiso 1 1 calc R . .
H58E H -0.2463 1.0281 0.9519 0.052 Uiso 1 1 calc R . .
H58F H -0.2668 0.9933 0.9864 0.052 Uiso 1 1 calc R . .
C59B C 0.0909(3) 0.98254(14) 0.97084(13) 0.0273(10) Uani 1 1 d . . .
C60B C 0.1093(5) 1.02384(19) 0.9486(2) 0.071(2) Uani 1 1 d . . .
H60D H 0.1292 1.0169 0.9214 0.107 Uiso 1 1 calc R . .
H60E H 0.1618 1.0404 0.9617 0.107 Uiso 1 1 calc R . .
H60F H 0.0489 1.0414 0.9480 0.107 Uiso 1 1 calc R . .
C61B C 0.1860(4) 0.95687(17) 0.97603(17) 0.0418(13) Uani 1 1 d . . .
H61D H 0.1728 0.9302 0.9913 0.063 Uiso 1 1 calc R . .
H61E H 0.2343 0.9749 0.9902 0.063 Uiso 1 1 calc R . .
H61F H 0.2123 0.9489 0.9499 0.063 Uiso 1 1 calc R . .
C62B C 0.0526(4) 0.99251(19) 1.01386(15) 0.0506(15) Uani 1 1 d . . .
H62D H 0.0013 1.0150 1.0127 0.076 Uiso 1 1 calc R . .
H62E H 0.1074 1.0030 1.0303 0.076 Uiso 1 1 calc R . .
H62F H 0.0254 0.9657 1.0255 0.076 Uiso 1 1 calc R . .
C63B C -0.1717(3) 0.62132(12) 0.86251(11) 0.0182(8) Uani 1 1 d . . .
C64B C -0.2516(3) 0.59985(13) 0.84500(12) 0.0242(10) Uani 1 1 d . . .
H64B H -0.2632 0.6031 0.8174 0.029 Uiso 1 1 calc R . .
C65B C -0.3130(4) 0.57438(14) 0.86709(13) 0.0282(10) Uani 1 1 d . . .
H65B H -0.3679 0.5602 0.8552 0.034 Uiso 1 1 calc R . .
C66B C -0.2939(3) 0.56953(14) 0.90721(12) 0.0233(9) Uani 1 1 d . . .
H66B H -0.3350 0.5517 0.9233 0.028 Uiso 1 1 calc R . .
C67B C -0.2152(3) 0.59070(12) 0.92329(11) 0.0183(8) Uani 1 1 d . . .
H67B H -0.2025 0.5873 0.9508 0.022 Uiso 1 1 calc R . .
C1S C 0.5604(3) 0.27813(13) 0.92491(10) 0.084(2) Uani 1 1 d G . .
C2S C 0.6076(3) 0.30680(13) 0.89916(10) 0.106(3) Uani 1 1 d G . .
H2S H 0.6480 0.3295 0.9094 0.127 Uiso 1 1 calc R . .
C3S C 0.5958(3) 0.30220(13) 0.85841(10) 0.099(3) Uani 1 1 d G . .
H3S H 0.6280 0.3218 0.8408 0.119 Uiso 1 1 calc R . .
C4S C 0.5367(3) 0.26893(13) 0.84342(10) 0.117(4) Uani 1 1 d G . .
H4S H 0.5286 0.2658 0.8156 0.141 Uiso 1 1 calc R . .
C5S C 0.4895(3) 0.24026(14) 0.86917(11) 0.103(3) Uani 1 1 d G . .
H5S H 0.4491 0.2175 0.8589 0.123 Uiso 1 1 calc R . .
C6S C 0.5014(3) 0.24486(14) 0.90992(11) 0.096(3) Uani 1 1 d G . .
H6S H 0.4691 0.2253 0.9275 0.116 Uiso 1 1 calc R . .
C13S C 0.8720(3) 0.90009(13) 0.06296(10) 0.096(3) Uani 1 1 d G . .
C14S C 0.9167(3) 0.88438(12) 0.02956(9) 0.109(4) Uani 1 1 d G B .
H14S H 0.8884 0.8890 0.0041 0.130 Uiso 1 1 calc R . .
C15S C 1.0053(4) 0.86131(12) 0.03374(10) 0.090(3) Uani 1 1 d G . .
H15S H 1.0456 0.8558 0.0112 0.108 Uiso 1 1 calc R B .
C16S C 0.9045(4) 0.89380(11) 0.09831(9) 0.095(3) Uani 1 1 d GD B .
C17S C 0.9780(3) 0.86344(12) 0.10558(9) 0.097(3) Uani 1 1 d G . .
H17S H 0.9922 0.8537 0.1317 0.116 Uiso 1 1 calc R B .
C18S C 1.0338(3) 0.84666(13) 0.07082(10) 0.113(3) Uani 1 1 d G B .
H18S H 1.0868 0.8267 0.0739 0.135 Uiso 1 1 calc R . .
Cl4S Cl 0.0385(10) 0.8178(2) 0.5400(4) 0.331(7) Uani 0.630(8) 1 d P A 1
C19S C 0.0542(8) 0.8737(2) 0.5343(3) 0.089(3) Uani 0.630(8) 1 d PGU A 1
C20S C -0.0252(6) 0.9015(3) 0.5407(3) 0.089(3) Uani 0.630(8) 1 d PGU A 1
H20S H -0.0869 0.8899 0.5489 0.106 Uiso 0.630(8) 1 calc PR A 1
C21S C -0.0145(6) 0.9463(3) 0.5350(3) 0.076(3) Uani 0.630(8) 1 d PGU A 1
H21S H -0.0688 0.9653 0.5394 0.091 Uiso 0.630(8) 1 calc PR A 1
C22S C 0.0757(8) 0.9633(2) 0.5230(3) 0.085(4) Uani 0.630(8) 1 d PGU A 1
H22S H 0.0831 0.9939 0.5191 0.102 Uiso 0.630(8) 1 calc PR A 1
C23S C 0.1551(6) 0.9354(3) 0.5166(2) 0.085(3) Uani 0.630(8) 1 d PGU A 1
H23S H 0.2168 0.9470 0.5084 0.103 Uiso 0.630(8) 1 calc PR A 1
C24S C 0.1444(6) 0.8906(3) 0.5223(2) 0.089(3) Uani 0.630(8) 1 d PGU A 1
H24S H 0.1987 0.8716 0.5179 0.107 Uiso 0.630(8) 1 calc PR A 1
Cl4T Cl 0.0432(8) 0.9663(2) 0.52580(16) 0.111(4) Uani 0.370(8) 1 d P A 2
C19T C 0.0509(13) 0.9115(3) 0.5257(5) 0.085(3) Uani 0.370(8) 1 d PGU A 2
C20T C 0.1276(11) 0.8881(5) 0.5085(4) 0.085(3) Uani 0.370(8) 1 d PGU A 2
H20T H 0.1775 0.9030 0.4941 0.102 Uiso 0.370(8) 1 calc PR A 2
C21T C 0.1314(10) 0.8429(5) 0.5124(5) 0.085(3) Uani 0.370(8) 1 d PGU A 2
H21T H 0.1838 0.8269 0.5007 0.102 Uiso 0.370(8) 1 calc PR A 2
C22T C 0.0585(12) 0.8210(3) 0.5335(5) 0.085(3) Uani 0.370(8) 1 d PGU A 2
H22T H 0.0610 0.7901 0.5362 0.102 Uiso 0.370(8) 1 calc PR A 2
C23T C -0.0183(11) 0.8444(5) 0.5507(5) 0.085(3) Uani 0.370(8) 1 d PGU A 2
H23T H -0.0681 0.8295 0.5651 0.102 Uiso 0.370(8) 1 calc PR A 2
C24T C -0.0220(11) 0.8897(5) 0.5468(5) 0.085(3) Uani 0.370(8) 1 d PGU A 2
H24T H -0.0744 0.9057 0.5586 0.102 Uiso 0.370(8) 1 calc PR A 2
Cl1 Cl -0.02897(7) 0.59043(3) 0.98007(3) 0.0178(2) Uani 1 1 d . . .
Cl2 Cl -0.18717(7) 0.67699(3) 0.96998(3) 0.0181(2) Uani 1 1 d . . .
Cl1S Cl 0.5711(3) 0.28364(13) 0.97483(8) 0.1758(17) Uani 1 1 d . . .
Cl2S Cl 0.6694(2) 0.67268(8) 0.72360(7) 0.1048(8) Uani 1 1 d . . .
Cl3S Cl 0.76970(18) 0.93309(8) 0.05711(7) 0.0590(8) Uani 0.672(4) 1 d P B 3
Cl3T Cl 0.9096(4) 0.94592(18) 0.12675(19) 0.077(2) Uani 0.328(4) 1 d PD B 4
N1A N 0.1959(2) 0.65813(9) 0.85424(8) 0.0131(7) Uani 1 1 d . . .
N2A N 0.2790(2) 0.65051(11) 0.78107(8) 0.0157(6) Uani 1 1 d . . .
N3A N 0.2354(2) 0.56458(10) 0.78080(9) 0.0167(7) Uani 1 1 d . . .
N4A N 0.1359(2) 0.57487(10) 0.85047(9) 0.0137(6) Uani 1 1 d . . .
N5A N 0.0517(3) 0.68144(9) 0.96769(8) 0.0147(6) Uani 1 1 d . . .
N1B N -0.0262(2) 0.71282(9) 0.82147(9) 0.0148(7) Uani 1 1 d . . .
N2B N 0.0746(2) 0.76379(10) 0.76992(9) 0.0159(7) Uani 1 1 d . . .
N3B N 0.0557(3) 0.83210(9) 0.82028(9) 0.0151(6) Uani 1 1 d . . .
N4B N -0.0224(2) 0.77739(9) 0.87640(9) 0.0144(7) Uani 1 1 d . . .
N5B N -0.1540(2) 0.61647(10) 0.90161(9) 0.0139(7) Uani 1 1 d . . .
Ni1 Ni 0.21001(4) 0.612302(15) 0.816155(14) 0.01314(10) Uani 1 1 d . . .
Ni2 Ni 0.02201(4) 0.771386(15) 0.822221(13) 0.01373(10) Uani 1 1 d . . .
Pt1 Pt -0.047371(10) 0.649503(4) 0.932415(4) 0.01166(4) Uani 1 1 d . . .
C7S C 0.6299(4) 0.62431(15) 0.74587(12) 0.096(3) Uani 1 1 d G . .
C8S C 0.6843(3) 0.5864(2) 0.73979(12) 0.089(3) Uani 1 1 d G . .
H8S H 0.7442 0.5875 0.7252 0.107 Uiso 1 1 calc R . .
C9S C 0.6511(5) 0.54675(15) 0.75502(15) 0.085(3) Uani 1 1 d GD . .
H9S H 0.6883 0.5208 0.7509 0.102 Uiso 1 1 calc R . .
C10S C 0.5636(5) 0.54508(17) 0.77634(14) 0.139(6) Uani 1 1 d GD . .
H10S H 0.5409 0.5180 0.7867 0.166 Uiso 1 1 calc R . .
C11S C 0.5092(3) 0.5830(2) 0.78242(12) 0.097(3) Uani 1 1 d G . .
H11S H 0.4493 0.5819 0.7970 0.117 Uiso 1 1 calc R . .
C12S C 0.5423(3) 0.62264(17) 0.76718(13) 0.078(3) Uani 1 1 d G . .
H12S H 0.5052 0.6486 0.7713 0.093 Uiso 1 1 calc R . .

loop_
_atom_site_aniso_label
_atom_site_aniso_U_11
_atom_site_aniso_U_22
_atom_site_aniso_U_33
_atom_site_aniso_U_23
_atom_site_aniso_U_13
_atom_site_aniso_U_12
C1A 0.0171(19) 0.0130(19) 0.0114(17) 0.0007(13) -0.0003(14) 0.0029(15)
C2A 0.018(2) 0.0130(18) 0.0146(18) -0.0031(14) 0.0000(15) 0.0016(15)
C3A 0.017(2) 0.019(2) 0.019(2) -0.0016(15) 0.0018(16) -0.0040(16)
C4A 0.014(2) 0.0134(18) 0.0180(19) -0.0004(14) 0.0013(15) 0.0012(15)
C5A 0.013(2) 0.0145(18) 0.0185(19) 0.0011(14) 0.0013(15) 0.0020(15)
C6A 0.014(2) 0.0156(19) 0.020(2) 0.0001(15) 0.0024(16) 0.0006(15)
C7A 0.020(2) 0.0175(19) 0.018(2) -0.0007(15) 0.0027(17) -0.0034(16)
C8A 0.019(2) 0.019(2) 0.019(2) 0.0015(15) -0.0009(17) -0.0006(17)
C9A 0.0154(19) 0.019(2) 0.0128(17) 0.0062(15) 0.0020(14) 0.0049(16)
C10A 0.016(2) 0.018(2) 0.0179(19) -0.0019(15) 0.0005(16) 0.0022(16)
C11A 0.013(2) 0.019(2) 0.021(2) -0.0019(16) 0.0017(16) 0.0009(16)
C12A 0.030(2) 0.022(2) 0.019(2) -0.0040(16) 0.0068(18) 0.0010(18)
C13A 0.025(2) 0.018(2) 0.025(2) -0.0056(16) 0.0068(18) 0.0053(17)
C14A 0.018(2) 0.0141(19) 0.019(2) -0.0006(15) 0.0026(16) 0.0043(16)
C15A 0.015(2) 0.0122(18) 0.021(2) -0.0025(15) -0.0005(16) 0.0049(15)
C16A 0.014(2) 0.0140(19) 0.022(2) 0.0014(15) -0.0019(16) 0.0013(15)
C17A 0.015(2) 0.0128(18) 0.023(2) 0.0019(14) -0.0001(16) -0.0011(15)
C18A 0.014(2) 0.0135(18) 0.0184(19) -0.0011(14) 0.0041(15) -0.0010(14)
C19A 0.012(2) 0.0152(18) 0.0164(18) -0.0007(14) -0.0007(14) 0.0004(15)
C20A 0.012(2) 0.0141(18) 0.0139(18) 0.0034(13) -0.0002(15) 0.0018(15)
C21A 0.013(2) 0.0181(19) 0.0128(18) 0.0034(14) 0.0007(15) -0.0067(15)
C22A 0.016(2) 0.019(2) 0.019(2) -0.0022(15) 0.0019(15) 0.0034(15)
C23A 0.016(2) 0.028(2) 0.0179(18) -0.0033(15) 0.0016(18) 0.0001(19)
C24A 0.017(2) 0.024(2) 0.019(2) 0.0000(16) -0.0017(17) -0.0082(17)
C25A 0.018(2) 0.0154(19) 0.0139(19) 0.0007(15) 0.0008(16) -0.0031(16)
C26A 0.0094(19) 0.022(2) 0.0137(18) -0.0006(15) 0.0019(15) -0.0016(15)
C27A 0.014(2) 0.037(3) 0.041(3) -0.015(2) -0.0004(19) -0.005(2)
C28A 0.018(3) 0.066(4) 0.083(4) -0.033(3) 0.008(3) -0.011(3)
C29A 0.014(2) 0.064(4) 0.050(3) -0.012(3) 0.013(2) -0.003(2)
C30A 0.023(3) 0.070(4) 0.037(3) -0.017(3) -0.009(2) 0.018(3)
C31A 0.020(2) 0.016(2) 0.0191(19) -0.0026(14) -0.0011(16) 0.0007(16)
C32A 0.024(3) 0.024(2) 0.028(2) -0.0051(17) -0.0022(18) -0.0009(18)
C33A 0.025(2) 0.025(2) 0.026(2) -0.0037(16) 0.0024(17) -0.0043(18)
C34A 0.031(3) 0.021(2) 0.024(2) -0.0004(17) -0.0079(19) 0.0051(19)
C35A 0.021(2) 0.018(2) 0.018(2) -0.0056(15) 0.0016(17) -0.0081(16)
C36A 0.023(2) 0.023(2) 0.020(2) -0.0023(16) -0.0014(17) -0.0021(17)
C37A 0.021(2) 0.029(2) 0.022(2) -0.0085(16) 0.002(2) -0.006(2)
C38A 0.026(3) 0.035(3) 0.020(2) -0.0065(18) 0.0009(18) -0.003(2)
C39A 0.023(2) 0.026(2) 0.020(2) -0.0039(17) -0.0042(18) -0.0035(18)
C40A 0.017(2) 0.022(2) 0.019(2) -0.0053(16) 0.0026(16) -0.0015(17)
C41A 0.023(2) 0.042(3) 0.024(2) -0.0089(18) 0.005(2) 0.004(2)
C42A 0.027(3) 0.062(4) 0.064(4) -0.003(3) 0.009(3) -0.006(3)
C43A 0.044(3) 0.085(4) 0.025(2) -0.017(2) 0.001(2) 0.030(3)
C44A 0.025(3) 0.054(3) 0.038(3) -0.007(2) 0.002(2) 0.008(2)
C45A 0.033(3) 0.044(3) 0.018(2) 0.005(2) -0.0002(17) 0.003(2)
C46A 0.037(3) 0.049(3) 0.031(3) -0.009(2) -0.011(2) 0.009(2)
C47A 0.046(3) 0.069(4) 0.020(2) 0.009(3) 0.003(2) 0.014(3)
C48A 0.047(3) 0.034(3) 0.029(3) 0.009(2) -0.001(2) 0.000(2)
C49A 0.022(2) 0.0144(19) 0.020(2) -0.0033(15) 0.0033(17) 0.0047(16)
C50A 0.025(2) 0.018(2) 0.023(2) -0.0038(16) 0.0051(18) -0.0001(17)
C51A 0.022(2) 0.021(2) 0.020(2) -0.0014(16) 0.0027(17) 0.0053(17)
C52A 0.028(2) 0.016(2) 0.027(2) 0.0045(17) 0.0055(19) 0.0075(18)
C53A 0.015(2) 0.0139(19) 0.029(2) 0.0010(16) 0.0016(17) 0.0026(15)
C54A 0.015(2) 0.0142(19) 0.023(2) 0.0002(15) 0.0001(16) 0.0017(15)
C55A 0.039(3) 0.026(2) 0.016(2) -0.0032(16) -0.0022(18) 0.009(2)
C56A 0.051(3) 0.040(3) 0.022(2) -0.005(2) -0.003(2) 0.012(2)
C57A 0.036(3) 0.055(3) 0.024(2) 0.002(2) -0.008(2) 0.010(3)
C58A 0.054(3) 0.034(2) 0.029(2) 0.005(2) -0.009(2) 0.011(2)
C59A 0.029(2) 0.013(2) 0.037(2) -0.0023(16) -0.008(2) 0.0028(17)
C60A 0.063(4) 0.020(2) 0.049(3) -0.003(2) -0.026(3) -0.010(3)
C61A 0.030(3) 0.018(2) 0.070(3) -0.006(2) 0.002(3) -0.004(2)
C62A 0.034(3) 0.023(2) 0.042(3) -0.009(2) 0.000(2) 0.003(2)
C63A 0.023(2) 0.0155(19) 0.0144(19) -0.0008(15) 0.0021(16) 0.0021(16)
C64A 0.031(3) 0.030(2) 0.024(2) -0.0052(18) 0.009(2) -0.017(2)
C65A 0.049(3) 0.035(3) 0.018(2) -0.0092(19) 0.006(2) -0.023(2)
C66A 0.029(2) 0.033(2) 0.015(2) -0.0026(17) 0.0056(18) -0.0091(19)
C67A 0.021(2) 0.0184(19) 0.0182(19) 0.0021(15) 0.0044(16) -0.0017(17)
C1B 0.019(2) 0.0091(16) 0.0174(18) 0.0003(13) 0.0010(16) 0.0035(16)
C2B 0.023(2) 0.0085(16) 0.0160(17) -0.0001(16) -0.0031(15) 0.0005(17)
C3B 0.028(2) 0.0117(17) 0.0195(18) -0.0015(16) 0.0013(16) 0.0005(18)
C4B 0.024(2) 0.0107(17) 0.0195(18) 0.0010(13) -0.0022(19) 0.0044(18)
C5B 0.028(2) 0.0123(19) 0.0174(19) 0.0033(14) 0.0006(17) 0.0049(16)
C6B 0.025(2) 0.0134(17) 0.0142(17) 0.0001(13) -0.0012(16) 0.0020(17)
C7B 0.035(3) 0.016(2) 0.0152(19) 0.0024(15) 0.0001(18) 0.0070(18)
C8B 0.024(2) 0.024(2) 0.018(2) 0.0042(16) 0.0028(17) 0.0052(18)
C9B 0.019(2) 0.019(2) 0.018(2) 0.0044(15) -0.0022(16) 0.0018(17)
C10B 0.015(2) 0.0207(19) 0.0120(18) 0.0030(14) -0.0034(15) -0.0006(15)
C11B 0.019(2) 0.0161(18) 0.0153(17) 0.0027(16) -0.0061(14) 0.0032(17)
C12B 0.022(2) 0.0144(19) 0.023(2) 0.0039(16) -0.0049(17) -0.0033(16)
C13B 0.025(2) 0.0125(17) 0.0232(19) 0.0008(14) -0.0036(19) 0.0005(18)
C14B 0.016(2) 0.0110(17) 0.026(2) -0.0034(14) -0.0007(16) 0.0013(14)
C15B 0.018(2) 0.0132(19) 0.024(2) -0.0025(15) -0.0010(15) 0.0013(15)
C16B 0.016(2) 0.0135(18) 0.0212(19) -0.0026(14) -0.0002(17) 0.0016(16)
C17B 0.027(2) 0.0145(17) 0.023(2) -0.0045(15) 0.004(2) 0.0009(17)
C18B 0.029(2) 0.0127(17) 0.0157(19) -0.0027(13) 0.0066(17) 0.0019(17)
C19B 0.019(2) 0.0126(17) 0.0151(17) 0.0010(13) -0.0025(17) 0.0041(17)
C20B 0.0122(18) 0.0117(16) 0.0156(17) -0.0006(13) -0.0009(16) 0.0004(16)
C21B 0.027(3) 0.0176(19) 0.0174(19) -0.0030(14) 0.0013(17) -0.0006(17)
C22B 0.033(3) 0.0136(18) 0.0187(19) -0.0029(14) 0.0011(18) 0.0017(17)
C23B 0.026(2) 0.020(2) 0.018(2) -0.0006(15) 0.0017(17) 0.0005(17)
C24B 0.023(2) 0.019(2) 0.021(2) -0.0059(15) 0.0018(16) -0.0041(17)
C25B 0.027(2) 0.0110(17) 0.0226(19) -0.0017(14) 0.0046(19) 0.0014(17)
C26B 0.035(3) 0.015(2) 0.0170(19) 0.0027(15) 0.0035(17) -0.0026(17)
C27B 0.029(3) 0.022(2) 0.022(2) -0.0020(17) -0.0028(19) 0.0008(18)
C28B 0.041(3) 0.028(2) 0.023(2) -0.0046(19) -0.0049(18) -0.002(2)
C29B 0.045(3) 0.024(2) 0.019(2) 0.0019(15) -0.007(2) 0.000(2)
C30B 0.039(3) 0.036(3) 0.038(3) -0.007(2) -0.006(2) 0.008(2)
C31B 0.027(3) 0.0110(18) 0.033(2) -0.0011(16) 0.0063(18) 0.0020(16)
C32B 0.028(3) 0.013(2) 0.042(3) -0.0043(18) 0.003(2) 0.0020(17)
C33B 0.036(3) 0.015(2) 0.040(3) 0.0036(18) 0.001(2) 0.0027(19)
C34B 0.027(3) 0.0161(19) 0.039(2) -0.0066(17) 0.009(2) 0.004(2)
C35B 0.019(2) 0.018(2) 0.018(2) -0.0002(15) 0.0019(16) -0.0047(16)
C36B 0.021(2) 0.028(2) 0.026(2) 0.0080(18) -0.0041(19) -0.0015(19)
C37B 0.027(3) 0.034(3) 0.026(2) 0.0088(19) -0.0006(19) -0.005(2)
C38B 0.024(2) 0.032(2) 0.029(2) 0.0079(19) 0.0050(19) -0.010(2)
C39B 0.023(2) 0.036(3) 0.021(2) -0.0030(19) 0.0000(18) -0.007(2)
C40B 0.022(2) 0.021(2) 0.0155(19) 0.0017(15) 0.0007(16) 0.0005(16)
C41B 0.037(3) 0.036(3) 0.029(2) 0.013(2) 0.000(2) -0.008(2)
C42B 0.050(4) 0.067(4) 0.038(3) 0.028(3) -0.013(3) -0.019(3)
C43B 0.042(3) 0.052(3) 0.043(3) 0.030(3) 0.007(3) 0.003(3)
C44B 0.043(3) 0.042(3) 0.056(3) 0.026(3) 0.000(3) 0.005(3)
C45B 0.019(2) 0.055(3) 0.025(2) 0.007(2) 0.000(2) -0.008(2)
C46B 0.035(3) 0.111(5) 0.030(3) -0.016(3) 0.000(2) -0.032(3)
C47B 0.019(3) 0.083(4) 0.032(3) 0.001(3) -0.001(2) -0.012(3)
C48B 0.021(3) 0.088(5) 0.090(5) 0.037(4) -0.007(3) 0.004(4)
C49B 0.025(2) 0.0106(17) 0.0194(18) -0.0014(13) 0.0043(19) 0.0014(18)
C50B 0.020(2) 0.024(2) 0.044(3) -0.011(2) 0.007(2) -0.0048(19)
C51B 0.024(2) 0.0168(19) 0.041(2) -0.004(2) 0.006(2) -0.0021(16)
C52B 0.031(3) 0.019(2) 0.032(2) -0.0135(18) 0.008(2) 0.0020(19)
C53B 0.022(2) 0.0132(19) 0.0198(19) -0.0014(15) 0.0025(17) 0.0016(16)
C54B 0.018(2) 0.0221(19) 0.019(2) -0.0035(15) -0.0004(17) 0.0096(16)
C55B 0.027(2) 0.035(2) 0.036(3) -0.002(2) -0.005(2) 0.0028(19)
C56B 0.017(2) 0.040(3) 0.067(4) -0.011(2) 0.009(2) -0.004(2)
C57B 0.040(3) 0.077(4) 0.037(3) 0.000(3) -0.007(3) 0.026(3)
C58B 0.024(3) 0.041(3) 0.040(3) -0.008(2) 0.004(2) 0.004(2)
C59B 0.030(3) 0.020(2) 0.032(2) -0.0127(18) -0.013(2) 0.0084(18)
C60B 0.077(5) 0.043(3) 0.094(5) 0.029(3) -0.048(4) -0.041(3)
C61B 0.028(3) 0.041(3) 0.057(3) -0.017(3) -0.006(2) 0.004(2)
C62B 0.039(3) 0.066(4) 0.047(3) -0.026(3) -0.019(3) 0.018(3)
C63B 0.022(2) 0.0136(19) 0.019(2) -0.0037(15) 0.0045(17) 0.0016(16)
C64B 0.033(3) 0.021(2) 0.018(2) -0.0023(16) -0.0046(19) -0.0034(19)
C65B 0.028(3) 0.027(2) 0.031(2) -0.0044(19) -0.007(2) -0.010(2)
C66B 0.022(2) 0.025(2) 0.022(2) -0.0007(17) 0.0067(18) -0.0069(18)
C67B 0.017(2) 0.021(2) 0.017(2) -0.0011(15) 0.0034(15) -0.0015(16)
C1S 0.083(6) 0.096(6) 0.073(5) -0.005(4) 0.003(5) 0.045(5)
C2S 0.090(7) 0.076(6) 0.152(9) -0.023(6) 0.013(6) 0.053(5)
C3S 0.116(8) 0.110(7) 0.071(5) 0.020(5) 0.037(5) 0.074(6)
C4S 0.119(9) 0.158(10) 0.074(6) -0.049(6) -0.017(6) 0.084(8)
C5S 0.051(5) 0.163(10) 0.095(7) -0.004(6) 0.007(5) 0.017(6)
C6S 0.061(5) 0.123(8) 0.105(7) 0.008(6) 0.019(5) 0.040(5)
C13S 0.121(8) 0.076(5) 0.092(6) 0.019(5) 0.010(6) -0.029(5)
C14S 0.152(10) 0.124(7) 0.050(4) -0.028(5) 0.003(5) 0.055(7)
C15S 0.090(6) 0.124(8) 0.056(4) -0.014(5) -0.006(4) 0.004(5)
C16S 0.084(6) 0.142(8) 0.059(5) 0.003(5) -0.031(4) -0.022(6)
C17S 0.112(8) 0.111(7) 0.067(5) 0.019(5) -0.009(5) -0.042(6)
C18S 0.113(8) 0.105(7) 0.120(7) 0.020(6) -0.002(7) 0.050(6)
Cl4S 0.447(17) 0.100(5) 0.448(15) 0.068(7) -0.133(14) -0.067(7)
C19S 0.099(7) 0.081(6) 0.087(6) -0.010(5) -0.031(6) -0.012(6)
C20S 0.082(7) 0.098(7) 0.086(6) -0.012(6) -0.037(6) -0.017(6)
C21S 0.079(7) 0.080(7) 0.069(6) -0.001(6) -0.032(5) 0.006(6)
C22S 0.101(8) 0.092(8) 0.061(7) 0.006(7) -0.022(6) -0.012(6)
C23S 0.092(7) 0.108(7) 0.056(5) 0.000(6) -0.005(5) -0.024(6)
C24S 0.099(6) 0.100(6) 0.069(5) -0.007(5) -0.006(5) -0.010(5)
Cl4T 0.233(11) 0.075(4) 0.025(3) -0.010(2) -0.023(4) 0.080(6)
C19T 0.085(3) 0.086(3) 0.085(3) 0.0006(16) 0.0007(16) 0.0010(16)
C20T 0.085(3) 0.086(3) 0.085(3) 0.0007(15) 0.0008(15) 0.0011(15)
C21T 0.085(3) 0.085(3) 0.085(3) 0.0005(14) 0.0008(14) 0.0009(14)
C22T 0.085(3) 0.085(3) 0.085(3) 0.0003(10) 0.0003(10) 0.0006(10)
C23T 0.085(3) 0.086(3) 0.085(3) 0.0004(14) 0.0004(14) 0.0007(14)
C24T 0.085(3) 0.086(3) 0.085(3) 0.0004(15) 0.0005(15) 0.0008(15)
Cl1 0.0215(5) 0.0150(4) 0.0171(4) 0.0041(3) -0.0002(4) -0.0009(4)
Cl2 0.0183(5) 0.0183(5) 0.0176(5) -0.0025(3) 0.0052(4) 0.0031(4)
Cl1S 0.206(4) 0.232(4) 0.0891(18) -0.029(2) -0.037(2) 0.114(3)
Cl2S 0.111(2) 0.1109(18) 0.0924(15) -0.0434(14) -0.0053(14) -0.0022(15)
Cl3S 0.0555(15) 0.0660(15) 0.0556(15) 0.0094(11) 0.0197(11) 0.0085(12)
Cl3T 0.049(3) 0.075(4) 0.108(5) -0.041(3) 0.013(3) 0.013(3)
N1A 0.0149(16) 0.0131(16) 0.0111(15) -0.0002(11) 0.0020(12) -0.0008(12)
N2A 0.0145(16) 0.0168(15) 0.0159(15) -0.0023(14) 0.0017(12) 0.0022(15)
N3A 0.0199(18) 0.0113(16) 0.0188(17) -0.0013(12) 0.0048(14) 0.0031(13)
N4A 0.0125(17) 0.0122(15) 0.0164(16) -0.0022(12) 0.0000(13) -0.0004(13)
N5A 0.0170(16) 0.0123(14) 0.0147(15) -0.0008(11) 0.0007(15) -0.0039(14)
N1B 0.0195(19) 0.0118(14) 0.0131(15) 0.0007(11) -0.0007(13) 0.0009(12)
N2B 0.0195(19) 0.0113(15) 0.0168(16) 0.0019(12) 0.0012(13) 0.0022(13)
N3B 0.0172(17) 0.0102(14) 0.0180(15) 0.0013(11) 0.0002(15) 0.0026(13)
N4B 0.0183(18) 0.0085(14) 0.0163(15) -0.0011(11) 0.0026(13) 0.0004(12)
N5B 0.0131(17) 0.0133(16) 0.0152(16) -0.0026(12) 0.0024(13) 0.0024(13)
Ni1 0.0146(3) 0.0102(2) 0.0147(2) -0.00126(18) 0.00220(19) 0.00058(19)
Ni2 0.0181(3) 0.0094(2) 0.0137(2) -0.00007(17) 0.00089(19) 0.00103(18)
Pt1 0.01254(6) 0.01004(6) 0.01238(6) 0.00000(5) 0.00162(6) 0.00004(6)
C7S 0.146(8) 0.088(6) 0.054(4) -0.033(4) -0.063(5) 0.069(6)
C8S 0.065(5) 0.153(8) 0.048(4) -0.071(5) -0.043(4) 0.081(5)
C9S 0.110(7) 0.092(6) 0.052(4) -0.044(4) -0.028(5) 0.040(6)
C10S 0.245(14) 0.113(7) 0.058(5) -0.055(5) -0.105(7) 0.110(8)
C11S 0.087(6) 0.156(9) 0.050(4) -0.013(5) -0.049(4) -0.010(6)
C12S 0.044(4) 0.134(7) 0.054(4) -0.052(4) -0.025(3) 0.059(5)

loop_
_atom_type_symbol
_atom_type_description
_atom_type_scat_dispersion_real
_atom_type_scat_dispersion_imag
_atom_type_scat_source
C C 0.0033 0.0016 'International Tables Vol C Tables 4.2.6.8 and 6.1.1.4'
H H 0.0000 0.0000 'International Tables Vol C Tables 4.2.6.8 and 6.1.1.4'
N N 0.0061 0.0033 'International Tables Vol C Tables 4.2.6.8 and 6.1.1.4'
Ni Ni 0.3393 1.1124 'International Tables Vol C Tables 4.2.6.8 and 6.1.1.4'
Cl Cl 0.1484 0.1585 'International Tables Vol C Tables 4.2.6.8 and 6.1.1.4'
Pt Pt -1.7033 8.3905 'International Tables Vol C Tables 4.2.6.8 and 6.1.1.4'

loop_
_geom_angle_atom_site_label_1
_geom_angle_atom_site_label_2
_geom_angle_atom_site_label_3
_geom_angle
N1A C1A C20A 125.9(3)
N1A C1A C2A 109.8(3)
C20A C1A C2A 124.2(3)
C3A C2A C1A 106.5(3)
C3A C2A C63A 125.9(4)
C1A C2A C63A 126.7(4)
C2A C3A C4A 107.5(3)
C2A C3A H3A 126.2
C4A C3A H3A 126.2
N1A C4A C5A 125.2(3)
N1A C4A C3A 109.7(3)
C5A C4A C3A 124.8(4)
C6A C5A C4A 120.9(4)
C6A C5A C21A 120.3(3)
C4A C5A C21A 118.7(3)
C5A C6A N2A 124.9(3)
C5A C6A C7A 125.2(4)
N2A C6A C7A 110.0(3)
C8A C7A C6A 107.2(3)
C8A C7A H7A 126.4
C6A C7A H7A 126.4
C7A C8A C9A 108.1(3)
C7A C8A H8A 126.0
C9A C8A H8A 126.0
C10A C9A N2A 125.1(3)
C10A C9A C8A 124.5(3)
N2A C9A C8A 109.4(3)
C9A C10A C11A 121.0(3)
C9A C10A C35A 118.5(3)
C11A C10A C35A 119.7(3)
N3A C11A C10A 124.7(3)
N3A C11A C12A 110.5(3)
C10A C11A C12A 124.5(4)
C13A C12A C11A 106.7(4)
C13A C12A H12A 126.6
C11A C12A H12A 126.6
C12A C13A C14A 108.0(4)
C12A C13A H13A 126.0
C14A C13A H13A 126.0
C15A C14A N3A 125.0(3)
C15A C14A C13A 125.3(4)
N3A C14A C13A 109.3(3)
C14A C15A C16A 120.9(3)
C14A C15A C49A 121.8(3)
C16A C15A C49A 117.3(3)
N4A C16A C15A 126.2(4)
N4A C16A C17A 110.1(3)
C15A C16A C17A 123.5(3)
C18A C17A C16A 106.9(3)
C18A C17A H17A 126.6
C16A C17A H17A 126.6
C17A C18A C19A 107.2(3)
C17A C18A H18A 126.4
C19A C18A H18A 126.4
C20A C19A N4A 122.7(3)
C20A C19A C18A 125.8(3)
N4A C19A C18A 109.9(3)
C19A C20A C1A 119.5(3)
C19A C20A Pt1 124.3(3)
C1A C20A Pt1 116.1(3)
C22A C21A C26A 119.2(4)
C22A C21A C5A 119.2(4)
C26A C21A C5A 121.4(3)
C21A C22A C23A 121.2(4)
C21A C22A H22A 119.4
C23A C22A H22A 119.4
C24A C23A C22A 117.9(4)
C24A C23A C27A 122.8(4)
C22A C23A C27A 119.3(4)
C23A C24A C25A 122.9(4)
C23A C24A H24A 118.5
C25A C24A H24A 118.5
C24A C25A C26A 118.0(4)
C24A C25A C31A 123.0(4)
C26A C25A C31A 118.8(4)
C25A C26A C21A 120.6(4)
C25A C26A H26A 119.7
C21A C26A H26A 119.7
C28A C27A C23A 112.6(4)
C28A C27A C30A 108.1(4)
C23A C27A C30A 108.6(4)
C28A C27A C29A 109.8(4)
C23A C27A C29A 111.0(4)
C30A C27A C29A 106.5(4)
C27A C28A H28A 109.5
C27A C28A H28B 109.5
H28A C28A H28B 109.5
C27A C28A H28C 109.5
H28A C28A H28C 109.5
H28B C28A H28C 109.5
C27A C29A H29A 109.5
C27A C29A H29B 109.5
H29A C29A H29B 109.5
C27A C29A H29C 109.5
H29A C29A H29C 109.5
H29B C29A H29C 109.5
C27A C30A H30A 109.5
C27A C30A H30B 109.5
H30A C30A H30B 109.5
C27A C30A H30C 109.5
H30A C30A H30C 109.5
H30B C30A H30C 109.5
C32A C31A C33A 107.6(3)
C32A C31A C25A 112.5(3)
C33A C31A C25A 108.8(3)
C32A C31A C34A 109.0(3)
C33A C31A C34A 108.7(4)
C25A C31A C34A 110.2(3)
C31A C32A H32A 109.5
C31A C32A H32B 109.5
H32A C32A H32B 109.5
C31A C32A H32C 109.5
H32A C32A H32C 109.5
H32B C32A H32C 109.5
C31A C33A H33A 109.5
C31A C33A H33B 109.5
H33A C33A H33B 109.5
C31A C33A H33C 109.5
H33A C33A H33C 109.5
H33B C33A H33C 109.5
C31A C34A H34A 109.5
C31A C34A H34B 109.5
H34A C34A H34B 109.5
C31A C34A H34C 109.5
H34A C34A H34C 109.5
H34B C34A H34C 109.5
C40A C35A C36A 118.7(4)
C40A C35A C10A 121.2(4)
C36A C35A C10A 120.0(4)
C37A C36A C35A 121.0(4)
C37A C36A H36A 119.5
C35A C36A H36A 119.5
C38A C37A C36A 118.3(4)
C38A C37A C41A 121.2(4)
C36A C37A C41A 120.3(4)
C37A C38A C39A 122.5(4)
C37A C38A H38A 118.8
C39A C38A H38A 118.8
C40A C39A C38A 117.1(4)
C40A C39A C45A 120.2(4)
C38A C39A C45A 122.7(4)
C35A C40A C39A 122.3(4)
C35A C40A H40A 118.8
C39A C40A H40A 118.8
C42A C41A C44A 108.9(4)
C42A C41A C37A 108.0(4)
C44A C41A C37A 111.7(4)
C42A C41A C43A 109.2(4)
C44A C41A C43A 107.7(4)
C37A C41A C43A 111.4(4)
C41A C42A H42A 109.5
C41A C42A H42B 109.5
H42A C42A H42B 109.5
C41A C42A H42C 109.5
H42A C42A H42C 109.5
H42B C42A H42C 109.5
C41A C43A H43A 109.5
C41A C43A H43B 109.5
H43A C43A H43B 109.5
C41A C43A H43C 109.5
H43A C43A H43C 109.5
H43B C43A H43C 109.5
C41A C44A H44A 109.5
C41A C44A H44B 109.5
H44A C44A H44B 109.5
C41A C44A H44C 109.5
H44A C44A H44C 109.5
H44B C44A H44C 109.5
C47A C45A C39A 112.6(4)
C47A C45A C48A 108.8(4)
C39A C45A C48A 109.7(4)
C47A C45A C46A 107.6(4)
C39A C45A C46A 108.8(4)
C48A C45A C46A 109.3(4)
C45A C46A H46A 109.5
C45A C46A H46B 109.5
H46A C46A H46B 109.5
C45A C46A H46C 109.5
H46A C46A H46C 109.5
H46B C46A H46C 109.5
C45A C47A H47A 109.5
C45A C47A H47B 109.5
H47A C47A H47B 109.5
C45A C47A H47C 109.5
H47A C47A H47C 109.5
H47B C47A H47C 109.5
C45A C48A H48A 109.5
C45A C48A H48B 109.5
H48A C48A H48B 109.5
C45A C48A H48C 109.5
H48A C48A H48C 109.5
H48B C48A H48C 109.5
C50A C49A C54A 119.5(4)
C50A C49A C15A 117.8(3)
C54A C49A C15A 122.7(4)
C49A C50A C51A 121.5(4)
C49A C50A H50A 119.3
C51A C50A H50A 119.3
C52A C51A C50A 117.1(4)
C52A C51A C55A 123.7(4)
C50A C51A C55A 119.1(4)
C51A C52A C53A 123.9(4)
C51A C52A H52A 118.0
C53A C52A H52A 118.0
C52A C53A C54A 117.7(4)
C52A C53A C59A 120.6(3)
C54A C53A C59A 121.6(4)
C49A C54A C53A 120.2(4)
C49A C54A H54A 119.9
C53A C54A H54A 119.9
C58A C55A C57A 108.3(4)
C58A C55A C51A 111.9(4)
C57A C55A C51A 108.9(3)
C58A C55A C56A 108.0(4)
C57A C55A C56A 108.0(4)
C51A C55A C56A 111.6(4)
C55A C56A H56A 109.5
C55A C56A H56B 109.5
H56A C56A H56B 109.5
C55A C56A H56C 109.5
H56A C56A H56C 109.5
H56B C56A H56C 109.5
C55A C57A H57A 109.5
C55A C57A H57B 109.5
H57A C57A H57B 109.5
C55A C57A H57C 109.5
H57A C57A H57C 109.5
H57B C57A H57C 109.5
C55A C58A H58A 109.5
C55A C58A H58B 109.5
H58A C58A H58B 109.5
C55A C58A H58C 109.5
H58A C58A H58C 109.5
H58B C58A H58C 109.5
C53A C59A C62A 110.3(4)
C53A C59A C61A 108.4(4)
C62A C59A C61A 107.7(4)
C53A C59A C60A 111.9(3)
C62A C59A C60A 108.2(4)
C61A C59A C60A 110.3(4)
C59A C60A H60A 109.5
C59A C60A H60B 109.5
H60A C60A H60B 109.5
C59A C60A H60C 109.5
H60A C60A H60C 109.5
H60B C60A H60C 109.5
C59A C61A H61A 109.5
C59A C61A H61B 109.5
H61A C61A H61B 109.5
C59A C61A H61C 109.5
H61A C61A H61C 109.5
H61B C61A H61C 109.5
C59A C62A H62A 109.5
C59A C62A H62B 109.5
H62A C62A H62B 109.5
C59A C62A H62C 109.5
H62A C62A H62C 109.5
H62B C62A H62C 109.5
N5A C63A C64A 119.4(3)
N5A C63A C2A 120.6(4)
C64A C63A C2A 120.0(4)
C65A C64A C63A 121.0(4)
C65A C64A H64A 119.5
C63A C64A H64A 119.5
C64A C65A C66A 118.3(4)
C64A C65A H65A 120.9
C66A C65A H65A 120.9
C67A C66A C65A 118.8(4)
C67A C66A H66A 120.6
C65A C66A H66A 120.6
N5A C67A C66A 122.7(4)
N5A C67A H67A 118.7
C66A C67A H67A 118.7
N1B C1B C20B 125.1(3)
N1B C1B C2B 110.0(3)
C20B C1B C2B 124.8(3)
C3B C2B C1B 107.1(3)
C3B C2B C63B 125.8(4)
C1B C2B C63B 126.4(3)
C2B C3B C4B 107.5(4)
C2B C3B H3B 126.2
C4B C3B H3B 126.2
C5B C4B N1B 124.8(4)
C5B C4B C3B 125.4(3)
N1B C4B C3B 109.2(3)
C4B C5B C6B 121.3(4)
C4B C5B C21B 121.4(4)
C6B C5B C21B 117.2(3)
N2B C6B C5B 124.1(3)
N2B C6B C7B 110.2(3)
C5B C6B C7B 125.6(4)
C8B C7B C6B 107.3(4)
C8B C7B H7B 126.3
C6B C7B H7B 126.3
C7B C8B C9B 106.4(4)
C7B C8B H8B 126.8
C9B C8B H8B 126.8
N2B C9B C10B 124.3(4)
N2B C9B C8B 111.6(4)
C10B C9B C8B 123.0(4)
C11B C10B C9B 120.2(4)
C11B C10B C35B 118.3(4)
C9B C10B C35B 121.3(3)
N3B C11B C10B 125.3(4)
N3B C11B C12B 110.1(3)
C10B C11B C12B 124.6(4)
C13B C12B C11B 107.6(3)
C13B C12B H12B 126.2
C11B C12B H12B 126.2
C12B C13B C14B 106.5(3)
C12B C13B H13B 126.8
C14B C13B H13B 126.8
N3B C14B C15B 125.1(3)
N3B C14B C13B 110.5(3)
C15B C14B C13B 123.6(3)
C14B C15B C16B 121.4(3)
C14B C15B C49B 118.8(3)
C16B C15B C49B 119.7(3)
N4B C16B C15B 125.5(3)
N4B C16B C17B 110.5(3)
C15B C16B C17B 124.0(3)
C18B C17B C16B 107.8(3)
C18B C17B H17B 126.1
C16B C17B H17B 126.1
C17B C18B C19B 106.5(3)
C17B C18B H18B 126.8
C19B C18B H18B 126.8
N4B C19B C20B 123.8(3)
N4B C19B C18B 109.6(3)
C20B C19B C18B 126.0(3)
C19B C20B C1B 120.4(3)
C19B C20B Pt1 124.1(3)
C1B C20B Pt1 115.3(2)
C22B C21B C26B 119.1(4)
C22B C21B C5B 119.8(3)
C26B C21B C5B 121.1(4)
C21B C22B C23B 122.4(4)
C21B C22B H22B 118.8
C23B C22B H22B 118.8
C22B C23B C24B 116.6(4)
C22B C23B C27B 119.5(3)
C24B C23B C27B 123.9(4)
C25B C24B C23B 123.2(4)
C25B C24B H24B 118.4
C23B C24B H24B 118.4
C24B C25B C26B 118.2(3)
C24B C25B C31B 119.1(3)
C26B C25B C31B 122.7(4)
C25B C26B C21B 120.5(4)
C25B C26B H26B 119.7
C21B C26B H26B 119.7
C29B C27B C28B 108.7(4)
C29B C27B C23B 110.7(4)
C28B C27B C23B 112.1(3)
C29B C27B C30B 109.0(4)
C28B C27B C30B 107.9(4)
C23B C27B C30B 108.4(4)
C27B C28B H28D 109.5
C27B C28B H28E 109.5
H28D C28B H28E 109.5
C27B C28B H28F 109.5
H28D C28B H28F 109.5
H28E C28B H28F 109.5
C27B C29B H29D 109.5
C27B C29B H29E 109.5
H29D C29B H29E 109.5
C27B C29B H29F 109.5
H29D C29B H29F 109.5
H29E C29B H29F 109.5
C27B C30B H30D 109.5
C27B C30B H30E 109.5
H30D C30B H30E 109.5
C27B C30B H30F 109.5
H30D C30B H30F 109.5
H30E C30B H30F 109.5
C32B C31B C25B 109.6(4)
C32B C31B C34B 110.6(3)
C25B C31B C34B 107.5(3)
C32B C31B C33B 108.7(4)
C25B C31B C33B 111.9(3)
C34B C31B C33B 108.7(4)
C31B C32B H32D 109.5
C31B C32B H32E 109.5
H32D C32B H32E 109.5
C31B C32B H32F 109.5
H32D C32B H32F 109.5
H32E C32B H32F 109.5
C31B C33B H33D 109.5
C31B C33B H33E 109.5
H33D C33B H33E 109.5
C31B C33B H33F 109.5
H33D C33B H33F 109.5
H33E C33B H33F 109.5
C31B C34B H34D 109.5
C31B C34B H34E 109.5
H34D C34B H34E 109.5
C31B C34B H34F 109.5
H34D C34B H34F 109.5
H34E C34B H34F 109.5
C40B C35B C36B 119.9(4)
C40B C35B C10B 119.7(3)
C36B C35B C10B 120.4(4)
C37B C36B C35B 121.1(4)
C37B C36B H36B 119.5
C35B C36B H36B 119.5
C36B C37B C38B 117.7(4)
C36B C37B C41B 119.9(4)
C38B C37B C41B 122.3(4)
C39B C38B C37B 122.8(4)
C39B C38B H38B 118.6
C37B C38B H38B 118.6
C38B C39B C40B 117.9(4)
C38B C39B C45B 122.0(4)
C40B C39B C45B 120.0(4)
C35B C40B C39B 120.6(4)
C35B C40B H40B 119.7
C39B C40B H40B 119.7
C44B C41B C42B 108.4(5)
C44B C41B C37B 108.6(4)
C42B C41B C37B 111.2(4)
C44B C41B C43B 110.3(4)
C42B C41B C43B 107.7(4)
C37B C41B C43B 110.6(4)
C41B C42B H42D 109.5
C41B C42B H42E 109.5
H42D C42B H42E 109.5
C41B C42B H42F 109.5
H42D C42B H42F 109.5
H42E C42B H42F 109.5
C41B C43B H43D 109.5
C41B C43B H43E 109.5
H43D C43B H43E 109.5
C41B C43B H43F 109.5
H43D C43B H43F 109.5
H43E C43B H43F 109.5
C41B C44B H44D 109.5
C41B C44B H44E 109.5
H44D C44B H44E 109.5
C41B C44B H44F 109.5
H44D C44B H44F 109.5
H44E C44B H44F 109.5
C48B C45B C47B 108.6(5)
C48B C45B C39B 110.8(4)
C47B C45B C39B 111.7(4)
C48B C45B C46B 108.6(5)
C47B C45B C46B 108.8(4)
C39B C45B C46B 108.3(4)
C45B C46B H46D 109.5
C45B C46B H46E 109.5
H46D C46B H46E 109.5
C45B C46B H46F 109.5
H46D C46B H46F 109.5
H46E C46B H46F 109.5
C45B C47B H47D 109.5
C45B C47B H47E 109.5
H47D C47B H47E 109.5
C45B C47B H47F 109.5
H47D C47B H47F 109.5
H47E C47B H47F 109.5
C45B C48B H48D 109.5
C45B C48B H48E 109.5
H48D C48B H48E 109.5
C45B C48B H48F 109.5
H48D C48B H48F 109.5
H48E C48B H48F 109.5
C50B C49B C54B 120.0(4)
C50B C49B C15B 119.4(4)
C54B C49B C15B 120.5(4)
C49B C50B C51B 121.0(4)
C49B C50B H50B 119.5
C51B C50B H50B 119.5
C52B C51B C50B 117.3(4)
C52B C51B C55B 123.7(4)
C50B C51B C55B 119.0(4)
C51B C52B C53B 124.0(4)
C51B C52B H52B 118.0
C53B C52B H52B 118.0
C54B C53B C52B 116.5(4)
C54B C53B C59B 122.2(4)
C52B C53B C59B 121.3(3)
C49B C54B C53B 121.1(4)
C49B C54B H54B 119.5
C53B C54B H54B 119.5
C58B C55B C56B 107.5(4)
C58B C55B C51B 111.7(4)
C56B C55B C51B 109.1(4)
C58B C55B C57B 109.1(4)
C56B C55B C57B 110.3(4)
C51B C55B C57B 109.2(4)
C55B C56B H56D 109.5
C55B C56B H56E 109.5
H56D C56B H56E 109.5
C55B C56B H56F 109.5
H56D C56B H56F 109.5
H56E C56B H56F 109.5
C55B C57B H57D 109.5
C55B C57B H57E 109.5
H57D C57B H57E 109.5
C55B C57B H57F 109.5
H57D C57B H57F 109.5
H57E C57B H57F 109.5
C55B C58B H58D 109.5
C55B C58B H58E 109.5
H58D C58B H58E 109.5
C55B C58B H58F 109.5
H58D C58B H58F 109.5
H58E C58B H58F 109.5
C60B C59B C61B 110.7(5)
C60B C59B C53B 109.2(4)
C61B C59B C53B 113.2(3)
C60B C59B C62B 110.9(5)
C61B C59B C62B 106.0(4)
C53B C59B C62B 106.9(4)
C59B C60B H60D 109.5
C59B C60B H60E 109.5
H60D C60B H60E 109.5
C59B C60B H60F 109.5
H60D C60B H60F 109.5
H60E C60B H60F 109.5
C59B C61B H61D 109.5
C59B C61B H61E 109.5
H61D C61B H61E 109.5
C59B C61B H61F 109.5
H61D C61B H61F 109.5
H61E C61B H61F 109.5
C59B C62B H62D 109.5
C59B C62B H62E 109.5
H62D C62B H62E 109.5
C59B C62B H62F 109.5
H62D C62B H62F 109.5
H62E C62B H62F 109.5
N5B C63B C64B 120.0(4)
N5B C63B C2B 120.1(4)
C64B C63B C2B 119.9(4)
C65B C64B C63B 120.8(4)
C65B C64B H64B 119.6
C63B C64B H64B 119.6
C64B C65B C66B 118.7(4)
C64B C65B H65B 120.7
C66B C65B H65B 120.7
C67B C66B C65B 119.0(4)
C67B C66B H66B 120.5
C65B C66B H66B 120.5
N5B C67B C66B 122.8(4)
N5B C67B H67B 118.6
C66B C67B H67B 118.6
C2S C1S C6S 120.0
C2S C1S Cl1S 121.1(2)
C6S C1S Cl1S 118.8(2)
C3S C2S C1S 120.0
C3S C2S H2S 120.0
C1S C2S H2S 120.0
C2S C3S C4S 120.0
C2S C3S H3S 120.0
C4S C3S H3S 120.0
C3S C4S C5S 120.0
C3S C4S H4S 120.0
C5S C4S H4S 120.0
C4S C5S C6S 120.0
C4S C5S H5S 120.0
C6S C5S H5S 120.0
C5S C6S C1S 120.0
C5S C6S H6S 120.0
C1S C6S H6S 120.0
C16S C13S C14S 124.0
C16S C13S Cl3S 117.96(18)
C14S C13S Cl3S 117.90(17)
C13S C14S C15S 118.4
C13S C14S H14S 120.8
C15S C14S H14S 120.8
C18S C15S C14S 119.6
C18S C15S H15S 120.2
C14S C15S H15S 120.2
C13S C16S C17S 120.8
C13S C16S Cl3T 111.3(3)
C17S C16S Cl3T 117.1(3)
C16S C17S C18S 117.3
C16S C17S H17S 121.3
C18S C17S H17S 121.3
C15S C18S C17S 117.3
C15S C18S H18S 121.4
C17S C18S H18S 121.4
C20S C19S C24S 120.0
C20S C19S Cl4S 119.4(8)
C24S C19S Cl4S 120.6(8)
C19S C20S C21S 120.0
C19S C20S H20S 120.0
C21S C20S H20S 120.0
C22S C21S C20S 120.0
C22S C21S H21S 120.0
C20S C21S H21S 120.0
C23S C22S C21S 120.0
C23S C22S H22S 120.0
C21S C22S H22S 120.0
C22S C23S C24S 120.0
C22S C23S H23S 120.0
C24S C23S H23S 120.0
C23S C24S C19S 120.0
C23S C24S H24S 120.0
C19S C24S H24S 120.0
C20T C19T C24T 120.0
C20T C19T Cl4T 124.1(11)
C24T C19T Cl4T 115.7(10)
C21T C20T C19T 120.0
C21T C20T H20T 120.0
C19T C20T H20T 120.0
C22T C21T C20T 120.0
C22T C21T H21T 120.0
C20T C21T H21T 120.0
C21T C22T C23T 120.0
C21T C22T H22T 120.0
C23T C22T H22T 120.0
C24T C23T C22T 120.0
C24T C23T H23T 120.0
C22T C23T H23T 120.0
C23T C24T C19T 120.0
C23T C24T H24T 120.0
C19T C24T H24T 120.0
C1A N1A C4A 106.2(3)
C1A N1A Ni1 127.3(2)
C4A N1A Ni1 125.3(2)
C9A N2A C6A 105.3(3)
C9A N2A Ni1 127.7(3)
C6A N2A Ni1 127.0(2)
C11A N3A C14A 105.4(3)
C11A N3A Ni1 128.4(3)
C14A N3A Ni1 125.9(3)
C16A N4A C19A 105.5(3)
C16A N4A Ni1 125.9(3)
C19A N4A Ni1 128.5(2)
C63A N5A C67A 119.6(3)
C63A N5A Pt1 124.2(2)
C67A N5A Pt1 116.2(3)
C1B N1B C4B 105.8(3)
C1B N1B Ni2 127.6(2)
C4B N1B Ni2 125.9(2)
C9B N2B C6B 104.3(3)
C9B N2B Ni2 127.4(3)
C6B N2B Ni2 128.1(3)
C11B N3B C14B 105.1(3)
C11B N3B Ni2 128.0(2)
C14B N3B Ni2 126.3(3)
C16B N4B C19B 105.5(3)
C16B N4B Ni2 126.9(2)
C19B N4B Ni2 127.3(2)
C63B N5B C67B 118.7(3)
C63B N5B Pt1 124.6(3)
C67B N5B Pt1 116.4(2)
N2A Ni1 N1A 90.98(13)
N2A Ni1 N4A 177.67(14)
N1A Ni1 N4A 88.83(13)
N2A Ni1 N3A 89.53(13)
N1A Ni1 N3A 174.35(14)
N4A Ni1 N3A 90.89(13)
N1B Ni2 N3B 173.19(14)
N1B Ni2 N2B 90.11(13)
N3B Ni2 N2B 89.82(13)
N1B Ni2 N4B 89.70(13)
N3B Ni2 N4B 90.85(13)
N2B Ni2 N4B 175.94(14)
N5A Pt1 N5B 174.82(13)
N5A Pt1 C20A 90.85(14)
N5B Pt1 C20A 93.46(13)
N5A Pt1 C20B 91.90(13)
N5B Pt1 C20B 91.46(14)
C20A Pt1 C20B 83.30(14)
N5A Pt1 Cl1 84.40(8)
N5B Pt1 Cl1 92.39(9)
C20A Pt1 Cl1 94.37(10)
C20B Pt1 Cl1 175.62(12)
N5A Pt1 Cl2 92.62(10)
N5B Pt1 Cl2 83.27(9)
C20A Pt1 Cl2 174.98(10)
C20B Pt1 Cl2 92.96(11)
Cl1 Pt1 Cl2 89.58(3)
C8S C7S C12S 120.0
C8S C7S Cl2S 118.8(4)
C12S C7S Cl2S 121.1(4)
C9S C8S C7S 120.0
C9S C8S H8S 120.0
C7S C8S H8S 120.0
C10S C9S C8S 120.0
C10S C9S H9S 120.0
C8S C9S H9S 120.0
C9S C10S C11S 120.0
C9S C10S H10S 120.0
C11S C10S H10S 120.0
C12S C11S C10S 120.0
C12S C11S H11S 120.0
C10S C11S H11S 120.0
C11S C12S C7S 120.0
C11S C12S H12S 120.0
C7S C12S H12S 120.0

loop_
_geom_bond_atom_site_label_1
_geom_bond_atom_site_label_2
_geom_bond_distance
C1A N1A 1.373(5)
C1A C20A 1.394(5)
C1A C2A 1.436(5)
C2A C3A 1.371(5)
C2A C63A 1.456(5)
C3A C4A 1.415(5)
C3A H3A 0.9500
C4A N1A 1.386(5)
C4A C5A 1.396(5)
C5A C6A 1.393(5)
C5A C21A 1.487(5)
C6A N2A 1.397(5)
C6A C7A 1.437(5)
C7A C8A 1.341(5)
C7A H7A 0.9500
C8A C9A 1.443(5)
C8A H8A 0.9500
C9A C10A 1.378(5)
C9A N2A 1.388(4)
C10A C11A 1.398(5)
C10A C35A 1.486(5)
C11A N3A 1.381(5)
C11A C12A 1.437(5)
C12A C13A 1.338(6)
C12A H12A 0.9500
C13A C14A 1.445(5)
C13A H13A 0.9500
C14A C15A 1.382(5)
C14A N3A 1.383(5)
C15A C16A 1.385(5)
C15A C49A 1.501(5)
C16A N4A 1.372(5)
C16A C17A 1.436(5)
C17A C18A 1.358(5)
C17A H17A 0.9500
C18A C19A 1.422(5)
C18A H18A 0.9500
C19A C20A 1.389(5)
C19A N4A 1.390(5)
C20A Pt1 2.052(4)
C21A C22A 1.389(6)
C21A C26A 1.399(5)
C22A C23A 1.395(6)
C22A H22A 0.9500
C23A C24A 1.384(6)
C23A C27A 1.533(6)
C24A C25A 1.386(5)
C24A H24A 0.9500
C25A C26A 1.395(5)
C25A C31A 1.536(5)
C26A H26A 0.9500
C27A C28A 1.524(7)
C27A C30A 1.538(7)
C27A C29A 1.539(6)
C28A H28A 0.9800
C28A H28B 0.9800
C28A H28C 0.9800
C29A H29A 0.9800
C29A H29B 0.9800
C29A H29C 0.9800
C30A H30A 0.9800
C30A H30B 0.9800
C30A H30C 0.9800
C31A C32A 1.522(6)
C31A C33A 1.525(5)
C31A C34A 1.538(6)
C32A H32A 0.9800
C32A H32B 0.9800
C32A H32C 0.9800
C33A H33A 0.9800
C33A H33B 0.9800
C33A H33C 0.9800
C34A H34A 0.9800
C34A H34B 0.9800
C34A H34C 0.9800
C35A C40A 1.378(6)
C35A C36A 1.410(6)
C36A C37A 1.393(6)
C36A H36A 0.9500
C37A C38A 1.387(6)
C37A C41A 1.537(7)
C38A C39A 1.408(6)
C38A H38A 0.9500
C39A C40A 1.398(6)
C39A C45A 1.537(6)
C40A H40A 0.9500
C41A C42A 1.527(7)
C41A C44A 1.532(7)
C41A C43A 1.539(6)
C42A H42A 0.9800
C42A H42B 0.9800
C42A H42C 0.9800
C43A H43A 0.9800
C43A H43B 0.9800
C43A H43C 0.9800
C44A H44A 0.9800
C44A H44B 0.9800
C44A H44C 0.9800
C45A C47A 1.520(6)
C45A C48A 1.546(7)
C45A C46A 1.548(7)
C46A H46A 0.9800
C46A H46B 0.9800
C46A H46C 0.9800
C47A H47A 0.9800
C47A H47B 0.9800
C47A H47C 0.9800
C48A H48A 0.9800
C48A H48B 0.9800
C48A H48C 0.9800
C49A C50A 1.386(6)
C49A C54A 1.400(5)
C50A C51A 1.407(6)
C50A H50A 0.9500
C51A C52A 1.368(6)
C51A C55A 1.534(6)
C52A C53A 1.392(6)
C52A H52A 0.9500
C53A C54A 1.402(5)
C53A C59A 1.531(5)
C54A H54A 0.9500
C55A C58A 1.525(6)
C55A C57A 1.529(7)
C55A C56A 1.538(6)
C56A H56A 0.9800
C56A H56B 0.9800
C56A H56C 0.9800
C57A H57A 0.9800
C57A H57B 0.9800
C57A H57C 0.9800
C58A H58A 0.9800
C58A H58B 0.9800
C58A H58C 0.9800
C59A C62A 1.541(6)
C59A C61A 1.546(7)
C59A C60A 1.543(6)
C60A H60A 0.9800
C60A H60B 0.9800
C60A H60C 0.9800
C61A H61A 0.9800
C61A H61B 0.9800
C61A H61C 0.9800
C62A H62A 0.9800
C62A H62B 0.9800
C62A H62C 0.9800
C63A N5A 1.341(5)
C63A C64A 1.410(6)
C64A C65A 1.358(6)
C64A H64A 0.9500
C65A C66A 1.403(6)
C65A H65A 0.9500
C66A C67A 1.362(6)
C66A H66A 0.9500
C67A N5A 1.350(5)
C67A H67A 0.9500
C1B N1B 1.371(5)
C1B C20B 1.403(5)
C1B C2B 1.421(5)
C2B C3B 1.358(5)
C2B C63B 1.464(5)
C3B C4B 1.416(6)
C3B H3B 0.9500
C4B C5B 1.385(5)
C4B N1B 1.391(4)
C5B C6B 1.389(6)
C5B C21B 1.498(5)
C6B N2B 1.384(5)
C6B C7B 1.438(6)
C7B C8B 1.342(6)
C7B H7B 0.9500
C8B C9B 1.431(5)
C8B H8B 0.9500
C9B N2B 1.369(5)
C9B C10B 1.409(5)
C10B C11B 1.389(5)
C10B C35B 1.476(5)
C11B N3B 1.373(5)
C11B C12B 1.438(5)
C12B C13B 1.341(6)
C12B H12B 0.9500
C13B C14B 1.439(5)
C13B H13B 0.9500
C14B N3B 1.380(5)
C14B C15B 1.389(5)
C15B C16B 1.394(5)
C15B C49B 1.496(5)
C16B N4B 1.376(4)
C16B C17B 1.412(5)
C17B C18B 1.353(5)
C17B H17B 0.9500
C18B C19B 1.442(5)
C18B H18B 0.9500
C19B N4B 1.384(4)
C19B C20B 1.386(5)
C20B Pt1 2.055(3)
C21B C22B 1.387(5)
C21B C26B 1.401(5)
C22B C23B 1.398(5)
C22B H22B 0.9500
C23B C24B 1.400(6)
C23B C27B 1.539(6)
C24B C25B 1.390(5)
C24B H24B 0.9500
C25B C26B 1.402(5)
C25B C31B 1.533(5)
C26B H26B 0.9500
C27B C29B 1.509(6)
C27B C28B 1.531(6)
C27B C30B 1.549(7)
C28B H28D 0.9800
C28B H28E 0.9800
C28B H28F 0.9800
C29B H29D 0.9800
C29B H29E 0.9800
C29B H29F 0.9800
C30B H30D 0.9800
C30B H30E 0.9800
C30B H30F 0.9800
C31B C32B 1.515(6)
C31B C34B 1.535(6)
C31B C33B 1.545(6)
C32B H32D 0.9800
C32B H32E 0.9800
C32B H32F 0.9800
C33B H33D 0.9800
C33B H33E 0.9800
C33B H33F 0.9800
C34B H34D 0.9800
C34B H34E 0.9800
C34B H34F 0.9800
C35B C40B 1.372(6)
C35B C36B 1.388(5)
C36B C37B 1.387(6)
C36B H36B 0.9500
C37B C38B 1.388(6)
C37B C41B 1.549(6)
C38B C39B 1.379(6)
C38B H38B 0.9500
C39B C40B 1.404(6)
C39B C45B 1.541(6)
C40B H40B 0.9500
C41B C44B 1.531(7)
C41B C42B 1.533(7)
C41B C43B 1.550(7)
C42B H42D 0.9800
C42B H42E 0.9800
C42B H42F 0.9800
C43B H43D 0.9800
C43B H43E 0.9800
C43B H43F 0.9800
C44B H44D 0.9800
C44B H44E 0.9800
C44B H44F 0.9800
C45B C48B 1.527(7)
C45B C47B 1.528(6)
C45B C46B 1.547(7)
C46B H46D 0.9800
C46B H46E 0.9800
C46B H46F 0.9800
C47B H47D 0.9800
C47B H47E 0.9800
C47B H47F 0.9800
C48B H48D 0.9800
C48B H48E 0.9800
C48B H48F 0.9800
C49B C50B 1.386(6)
C49B C54B 1.391(6)
C50B C51B 1.401(6)
C50B H50B 0.9500
C51B C52B 1.377(6)
C51B C55B 1.537(6)
C52B C53B 1.405(6)
C52B H52B 0.9500
C53B C54B 1.401(5)
C53B C59B 1.537(6)
C54B H54B 0.9500
C55B C58B 1.518(6)
C55B C56B 1.524(7)
C55B C57B 1.539(7)
C56B H56D 0.9800
C56B H56E 0.9800
C56B H56F 0.9800
C57B H57D 0.9800
C57B H57E 0.9800
C57B H57F 0.9800
C58B H58D 0.9800
C58B H58E 0.9800
C58B H58F 0.9800
C59B C60B 1.490(7)
C59B C61B 1.521(6)
C59B C62B 1.570(7)
C60B H60D 0.9800
C60B H60E 0.9800
C60B H60F 0.9800
C61B H61D 0.9800
C61B H61E 0.9800
C61B H61F 0.9800
C62B H62D 0.9800
C62B H62E 0.9800
C62B H62F 0.9800
C63B N5B 1.348(5)
C63B C64B 1.398(6)
C64B C65B 1.362(6)
C64B H64B 0.9500
C65B C66B 1.385(6)
C65B H65B 0.9500
C66B C67B 1.361(6)
C66B H66B 0.9500
C67B N5B 1.358(5)
C67B H67B 0.9500
C1S C2S 1.3900
C1S C6S 1.3900
C1S Cl1S 1.697(4)
C2S C3S 1.3900
C2S H2S 0.9500
C3S C4S 1.3900
C3S H3S 0.9500
C4S C5S 1.3900
C4S H4S 0.9500
C5S C6S 1.3900
C5S H5S 0.9500
C6S H6S 0.9500
C13S C16S 1.2847
C13S C14S 1.3662
C13S Cl3S 1.728(5)
C14S C15S 1.4015
C14S H14S 0.9500
C15S C18S 1.3825
C15S H15S 0.9500
C16S C17S 1.3842
C16S Cl3T 1.861(6)
C17S C18S 1.4867
C17S H17S 0.9500
C18S H18S 0.9500
Cl4S C19S 1.731(9)
C19S C20S 1.3900
C19S C24S 1.3900
C20S C21S 1.3900
C20S H20S 0.9500
C21S C22S 1.3900
C21S H21S 0.9500
C22S C23S 1.3900
C22S H22S 0.9500
C23S C24S 1.3900
C23S H23S 0.9500
C24S H24S 0.9500
Cl4T C19T 1.677(12)
C19T C20T 1.3900
C19T C24T 1.3900
C20T C21T 1.3900
C20T H20T 0.9500
C21T C22T 1.3900
C21T H21T 0.9500
C22T C23T 1.3900
C22T H22T 0.9500
C23T C24T 1.3900
C23T H23T 0.9500
C24T H24T 0.9500
Cl1 Pt1 2.4294(9)
Cl2 Pt1 2.4311(9)
Cl2S C7S 1.742(5)
N1A Ni1 1.910(3)
N2A Ni1 1.908(3)
N3A Ni1 1.915(3)
N4A Ni1 1.913(3)
N5A Pt1 2.043(3)
N1B Ni2 1.906(3)
N2B Ni2 1.916(3)
N3B Ni2 1.912(3)
N4B Ni2 1.932(3)
N5B Pt1 2.047(3)
C7S C8S 1.3900
C7S C12S 1.3900
C8S C9S 1.3900
C8S H8S 0.9500
C9S C10S 1.3900
C9S H9S 0.9500
C10S C11S 1.3900
C10S H10S 0.9500
C11S C12S 1.3900
C11S H11S 0.9500
C12S H12S 0.9500
